data_4078081
loop_
_publ_author_name
'Kirillov, Evgeny'
'Roisnel, Thierry'
'Carpentier, Jean-Fran\,cois'

_publ_section_title
;
 Synthesis and Structural Diversity of Group 4 Metal Complexes with
 Multidentate Tethered Phenoxy-Amidine and Phenoxy-Amidinate Ligands
;
_journal_issue 8
_journal_name_full Organometallics
_journal_page_first 3228
_journal_paper_doi 10.1021/om300076j
_journal_volume 31
_journal_year 2012
_chemical_compound_source 'synthesis as described'
_chemical_formula_moiety 'C126 H182 Cl4 N8 O4 Zr2'
_chemical_formula_sum 'C126 H182 Cl4 N8 O4 Zr2'
_chemical_formula_weight 2197.04
_chemical_name_systematic
;
 ?
;
_space_group_IT_number 2
_symmetry_cell_setting triclinic
_symmetry_Int_Tables_number 2
_symmetry_space_group_name_Hall '-P 1'
_symmetry_space_group_name_H-M 'P -1'
_atom_sites_solution_hydrogens geom
_atom_sites_solution_primary direct
_atom_sites_solution_secondary difmap
_audit_conform_dict_location ftp://ftp.iucr.org/pub/cif_core.dic
_audit_conform_dict_name cif_core.dic
_audit_conform_dict_version 2.3
_audit_creation_date 2011-07-06T16:49:31-00:00
_audit_creation_method 'WinGX routine CIF_UPDATE'
_cell_angle_alpha 106.883(5)
_cell_angle_beta 101.979(5)
_cell_angle_gamma 92.952(5)
_cell_formula_units_Z 2
_cell_length_a 11.5077(12)
_cell_length_b 20.826(2)
_cell_length_c 28.044(3)
_cell_measurement_reflns_used 9977
_cell_measurement_temperature 150(2)
_cell_measurement_theta_max 27.44
_cell_measurement_theta_min 2.57
_cell_measurement_wavelength 0.71073
_cell_volume 6246.3(11)
_computing_cell_refinement 'Bruker APEX2 (Bruker, 2006)'
_computing_data_collection 'Bruker APEX2 (Bruker, 2006)'
_computing_data_reduction 'Bruker APEX2 (Bruker, 2006)'
_computing_molecular_graphics 'Ortep-3 for Windows (Farrugia, 1997)'
_computing_publication_material
;
           WinGX publication routines (Farrugia, 1999),
           CRYSCAL (T. Roisnel, local program)
;
_computing_structure_refinement 'SHELXL-97 (Sheldrick, 1997)'
_computing_structure_solution 'SIR97 (Altomare et al., 1999)'
_diffrn_ambient_temperature 150(2)
_diffrn_detector 'CCD plate'
_diffrn_measured_fraction_theta_full 0.978
_diffrn_measured_fraction_theta_max 0.951
_diffrn_measurement_device_type 'APEXII, Bruker-AXS'
_diffrn_measurement_method 'CCD rotation images, thin slices'
_diffrn_radiation_monochromator graphite
_diffrn_radiation_probe x-ray
_diffrn_radiation_type MoK\a
_diffrn_radiation_wavelength 0.71073
_diffrn_reflns_av_R_equivalents 0
_diffrn_reflns_av_unetI/netI 0.0805
_diffrn_reflns_limit_h_max 14
_diffrn_reflns_limit_h_min -14
_diffrn_reflns_limit_k_max 25
_diffrn_reflns_limit_k_min -27
_diffrn_reflns_limit_l_max 36
_diffrn_reflns_limit_l_min 0
_diffrn_reflns_number 27725
_diffrn_reflns_theta_full 25
_diffrn_reflns_theta_max 27.63
_diffrn_reflns_theta_min 0.78
_exptl_absorpt_coefficient_mu 0.304
_exptl_absorpt_correction_T_max 0.976
_exptl_absorpt_correction_T_min 0.837
_exptl_absorpt_correction_type multi-scan
_exptl_absorpt_process_details
;
  [Sheldrick, G.M. (2002). SADABS Bruker AXS Inc., Madison, Wisconsin, USA]
;
_exptl_crystal_colour colourless
_exptl_crystal_density_diffrn 1.168
_exptl_crystal_density_method 'not measured'
_exptl_crystal_description prism
_exptl_crystal_F_000 2348
_exptl_crystal_size_max 0.23
_exptl_crystal_size_mid 0.19
_exptl_crystal_size_min 0.08
_refine_diff_density_max 1.019
_refine_diff_density_min -1.098
_refine_diff_density_rms 0.186
_refine_ls_extinction_method none
_refine_ls_goodness_of_fit_ref 1.153
_refine_ls_hydrogen_treatment constr
_refine_ls_matrix_type full
_refine_ls_number_parameters 1067
_refine_ls_number_reflns 27725
_refine_ls_number_restraints 21
_refine_ls_restrained_S_all 1.152
_refine_ls_R_factor_all 0.1056
_refine_ls_R_factor_gt 0.0765
_refine_ls_shift/su_max 0.025
_refine_ls_shift/su_mean 0
_refine_ls_structure_factor_coef Fsqd
_refine_ls_weighting_details 'calc w=1/[\s^2^(Fo^2^)+(0.0836P)^2^+15.7771P] where P=(Fo^2^+2Fc^2^)/3'
_refine_ls_weighting_scheme calc
_refine_ls_wR_factor_gt 0.1849
_refine_ls_wR_factor_ref 0.2078
_reflns_number_gt 21863
_reflns_number_total 27725
_reflns_threshold_expression >2sigma(I)
_cod_data_source_file om300076j_si_001.cif
_cod_data_source_block 8
_cod_database_code 4078081

loop_
_symmetry_equiv_pos_as_xyz
'x, y, z'
'-x, -y, -z'

loop_
_atom_site_label
_atom_site_type_symbol
_atom_site_fract_x
_atom_site_fract_y
_atom_site_fract_z
_atom_site_U_iso_or_equiv
_atom_site_adp_type
_atom_site_occupancy
_atom_site_symmetry_multiplicity
_atom_site_calc_flag
_atom_site_refinement_flags
_atom_site_disorder_assembly
_atom_site_disorder_group
Zr1 Zr 0.74870(5) 0.64165(3) 0.24652(2) 0.01744(13) Uani 1 1 d . . .
Cl1 Cl 0.76288(16) 0.76210(7) 0.29240(6) 0.0293(3) Uani 1 1 d . . .
Cl2 Cl 0.90530(14) 0.65673(8) 0.20189(6) 0.0279(3) Uani 1 1 d . . .
O1 O 0.6118(3) 0.63981(19) 0.18740(14) 0.0159(8) Uani 1 1 d . . .
C2 C 0.5092(5) 0.5993(3) 0.1646(2) 0.0214(13) Uani 1 1 d . . .
C3 C 0.4653(5) 0.5821(3) 0.1100(2) 0.0158(11) Uani 1 1 d . . .
C4 C 0.3702(5) 0.5304(3) 0.0879(2) 0.0208(12) Uani 1 1 d . . .
H4 H 0.3414 0.5172 0.0517 0.025 Uiso 1 1 calc R . .
C5 C 0.3143(5) 0.4966(3) 0.1150(2) 0.0215(12) Uani 1 1 d . . .
C6 C 0.3515(5) 0.5209(3) 0.1680(2) 0.0214(12) Uani 1 1 d . . .
H6 H 0.3125 0.5012 0.1879 0.026 Uiso 1 1 calc R . .
C7 C 0.4444(5) 0.5733(3) 0.1930(2) 0.0207(12) Uani 1 1 d . . .
C8 C 0.5178(6) 0.6207(3) 0.0784(2) 0.0211(12) Uani 1 1 d . . .
C9 C 0.4475(6) 0.5963(3) 0.0219(2) 0.0268(14) Uani 1 1 d . . .
H9A H 0.4523 0.5479 0.0072 0.04 Uiso 1 1 calc R . .
H9B H 0.482 0.6215 0.0025 0.04 Uiso 1 1 calc R . .
H9C H 0.3635 0.6039 0.02 0.04 Uiso 1 1 calc R . .
C10 C 0.5086(6) 0.6962(3) 0.0996(2) 0.0295(15) Uani 1 1 d . . .
H10A H 0.542 0.7204 0.0794 0.044 Uiso 1 1 calc R . .
H10B H 0.5535 0.7132 0.1354 0.044 Uiso 1 1 calc R . .
H10C H 0.4244 0.7033 0.0976 0.044 Uiso 1 1 calc R . .
C11 C 0.6485(6) 0.6097(4) 0.0783(2) 0.0304(15) Uani 1 1 d . . .
H11A H 0.6541 0.5613 0.0644 0.046 Uiso 1 1 calc R . .
H11B H 0.6975 0.627 0.1134 0.046 Uiso 1 1 calc R . .
H11C H 0.6775 0.6338 0.057 0.046 Uiso 1 1 calc R . .
C12 C 0.2206(6) 0.4349(3) 0.0870(2) 0.0271(13) Uani 1 1 d . . .
C13 C 0.1583(7) 0.4132(4) 0.1243(3) 0.0427(18) Uani 1 1 d . . .
H13A H 0.0993 0.3737 0.1053 0.064 Uiso 1 1 calc R . .
H13B H 0.118 0.4504 0.1414 0.064 Uiso 1 1 calc R . .
H13C H 0.218 0.4016 0.15 0.064 Uiso 1 1 calc R . .
C14 C 0.2837(7) 0.3756(4) 0.0616(3) 0.0381(17) Uani 1 1 d . . .
H14A H 0.2247 0.3358 0.0435 0.057 Uiso 1 1 calc R . .
H14B H 0.3437 0.3654 0.0878 0.057 Uiso 1 1 calc R . .
H14C H 0.323 0.3878 0.0371 0.057 Uiso 1 1 calc R . .
C15 C 0.1257(7) 0.4507(4) 0.0467(3) 0.053(2) Uani 1 1 d . . .
H15A H 0.0665 0.4109 0.0291 0.079 Uiso 1 1 calc R . .
H15B H 0.1636 0.4629 0.0218 0.079 Uiso 1 1 calc R . .
H15C H 0.086 0.4886 0.0634 0.079 Uiso 1 1 calc R . .
C16 C 0.4741(5) 0.6006(3) 0.2504(2) 0.0185(8) Uani 1 1 d . . .
N17 N 0.3777(4) 0.6014(3) 0.27167(19) 0.0246(11) Uani 1 1 d . . .
H17 H 0.3926 0.5957 0.3022 0.03 Uiso 1 1 calc R . .
C18 C 0.2517(6) 0.6103(4) 0.2517(2) 0.0303(15) Uani 1 1 d . . .
H18 H 0.2383 0.6047 0.2143 0.036 Uiso 1 1 calc R . .
C19 C 0.2303(7) 0.6823(4) 0.2800(3) 0.0428(18) Uani 1 1 d . . .
H19A H 0.2854 0.7152 0.2743 0.064 Uiso 1 1 calc R . .
H19B H 0.2443 0.6883 0.3168 0.064 Uiso 1 1 calc R . .
H19C H 0.1476 0.6893 0.2671 0.064 Uiso 1 1 calc R . .
C20 C 0.1674(7) 0.5582(4) 0.2595(3) 0.0441(18) Uani 1 1 d . . .
H20A H 0.1828 0.5128 0.2413 0.066 Uiso 1 1 calc R . .
H20B H 0.0846 0.5645 0.2461 0.066 Uiso 1 1 calc R . .
H20C H 0.1802 0.5634 0.2962 0.066 Uiso 1 1 calc R . .
N21 N 0.5832(4) 0.6215(2) 0.27801(18) 0.0177(10) Uani 1 1 d . . .
C22 C 0.6046(6) 0.6498(3) 0.3343(2) 0.0263(14) Uani 1 1 d . . .
H22 H 0.693 0.6633 0.346 0.032 Uiso 1 1 calc R . .
C23 C 0.5511(7) 0.7155(3) 0.3536(3) 0.0356(16) Uani 1 1 d . . .
H23A H 0.5698 0.7468 0.3353 0.053 Uiso 1 1 calc R . .
H23B H 0.585 0.736 0.3904 0.053 Uiso 1 1 calc R . .
H23C H 0.4641 0.7057 0.3474 0.053 Uiso 1 1 calc R . .
C24 C 0.5803(7) 0.5978(3) 0.3614(2) 0.0301(14) Uani 1 1 d . . .
H24A H 0.6174 0.5571 0.3479 0.045 Uiso 1 1 calc R . .
H24B H 0.4938 0.5859 0.3551 0.045 Uiso 1 1 calc R . .
H24C H 0.6142 0.6171 0.3983 0.045 Uiso 1 1 calc R . .
O31 O 0.8572(4) 0.62230(19) 0.30576(15) 0.0194(8) Uani 1 1 d . . .
C32 C 0.8529(5) 0.5741(3) 0.3285(2) 0.0185(12) Uani 1 1 d . . .
C33 C 0.8965(5) 0.5901(3) 0.3827(2) 0.0232(13) Uani 1 1 d . . .
C34 C 0.8695(6) 0.5400(3) 0.4045(2) 0.0294(14) Uani 1 1 d . . .
H34 H 0.8976 0.5493 0.4405 0.035 Uiso 1 1 calc R . .
C35 C 0.8037(6) 0.4776(3) 0.3763(2) 0.0292(14) Uani 1 1 d . . .
C36 C 0.7744(6) 0.4618(3) 0.3232(2) 0.0251(13) Uani 1 1 d . . .
H36 H 0.7341 0.4184 0.3031 0.03 Uiso 1 1 calc R . .
C37 C 0.8026(5) 0.5081(3) 0.2989(2) 0.0227(13) Uani 1 1 d . . .
C38 C 0.9716(6) 0.6575(3) 0.4151(2) 0.0291(14) Uani 1 1 d . . .
C39 C 1.0223(8) 0.6585(4) 0.4707(2) 0.0442(19) Uani 1 1 d . . .
H39A H 0.9563 0.6503 0.4862 0.066 Uiso 1 1 calc R . .
H39B H 1.0676 0.7027 0.4905 0.066 Uiso 1 1 calc R . .
H39C H 1.0753 0.6232 0.4708 0.066 Uiso 1 1 calc R . .
C40 C 1.0772(6) 0.6700(4) 0.3927(3) 0.0374(16) Uani 1 1 d . . .
H40A H 1.1244 0.7132 0.4138 0.056 Uiso 1 1 calc R . .
H40B H 1.0476 0.6715 0.3577 0.056 Uiso 1 1 calc R . .
H40C H 1.1275 0.6334 0.3921 0.056 Uiso 1 1 calc R . .
C41 C 0.8936(7) 0.7175(3) 0.4180(2) 0.0353(16) Uani 1 1 d . . .
H41A H 0.8257 0.7095 0.4324 0.053 Uiso 1 1 calc R . .
H41B H 0.8639 0.7208 0.3835 0.053 Uiso 1 1 calc R . .
H41C H 0.9424 0.7598 0.4399 0.053 Uiso 1 1 calc R . .
C42 C 0.7698(7) 0.4259(3) 0.4018(3) 0.0338(16) Uani 1 1 d . . .
C43 C 0.6464(9) 0.3866(5) 0.3746(3) 0.067(3) Uani 1 1 d . . .
H43A H 0.5859 0.4181 0.3753 0.1 Uiso 1 1 calc R . .
H43B H 0.6278 0.3541 0.392 0.1 Uiso 1 1 calc R . .
H43C H 0.6462 0.3623 0.3389 0.1 Uiso 1 1 calc R . .
C44 C 0.8627(10) 0.3759(5) 0.4002(5) 0.078(3) Uani 1 1 d . . .
H44A H 0.9423 0.4004 0.4178 0.118 Uiso 1 1 calc R . .
H44B H 0.8622 0.3518 0.3645 0.118 Uiso 1 1 calc R . .
H44C H 0.8433 0.3433 0.4174 0.118 Uiso 1 1 calc R . .
C45 C 0.7684(11) 0.4598(5) 0.4574(3) 0.073(3) Uani 1 1 d . . .
H45A H 0.7086 0.4917 0.4592 0.109 Uiso 1 1 calc R . .
H45B H 0.8475 0.4841 0.476 0.109 Uiso 1 1 calc R . .
H45C H 0.7482 0.4254 0.4729 0.109 Uiso 1 1 calc R . .
C46 C 0.7836(5) 0.4865(3) 0.2421(2) 0.0185(8) Uani 1 1 d . . .
N47 N 0.8021(5) 0.4213(2) 0.22058(19) 0.0243(11) Uani 1 1 d . . .
H47 H 0.7599 0.4019 0.1891 0.029 Uiso 1 1 calc R . .
C48 C 0.8818(6) 0.3781(3) 0.2420(3) 0.0298(15) Uani 1 1 d . . .
H48 H 0.918 0.4024 0.279 0.036 Uiso 1 1 calc R . .
C49 C 0.9796(7) 0.3660(4) 0.2137(3) 0.0437(18) Uani 1 1 d . . .
H49A H 1.0234 0.4094 0.2172 0.066 Uiso 1 1 calc R . .
H49B H 0.9449 0.3423 0.1774 0.066 Uiso 1 1 calc R . .
H49C H 1.0347 0.3383 0.228 0.066 Uiso 1 1 calc R . .
C50 C 0.8113(7) 0.3124(3) 0.2377(3) 0.0418(18) Uani 1 1 d . . .
H50A H 0.7482 0.3221 0.2566 0.063 Uiso 1 1 calc R . .
H50B H 0.8649 0.2843 0.2522 0.063 Uiso 1 1 calc R . .
H50C H 0.775 0.2883 0.2016 0.063 Uiso 1 1 calc R . .
N51 N 0.7466(5) 0.5264(2) 0.21415(18) 0.0219(10) Uani 1 1 d . . .
C52 C 0.7299(6) 0.5013(3) 0.1574(2) 0.0230(13) Uani 1 1 d . . .
H52 H 0.7077 0.541 0.1458 0.028 Uiso 1 1 calc R . .
C53 C 0.6239(6) 0.4469(3) 0.1299(2) 0.0277(14) Uani 1 1 d . . .
H53A H 0.5534 0.4608 0.1429 0.042 Uiso 1 1 calc R . .
H53B H 0.6431 0.4043 0.1361 0.042 Uiso 1 1 calc R . .
H53C H 0.6072 0.4407 0.093 0.042 Uiso 1 1 calc R . .
C54 C 0.8455(6) 0.4830(3) 0.1385(2) 0.0291(14) Uani 1 1 d . . .
H54A H 0.9107 0.5195 0.157 0.044 Uiso 1 1 calc R . .
H54B H 0.8307 0.477 0.1017 0.044 Uiso 1 1 calc R . .
H54C H 0.8677 0.4409 0.1449 0.044 Uiso 1 1 calc R . .
Zr2 Zr 0.05657(5) 0.13187(3) 0.24222(2) 0.01755(13) Uani 1 1 d . A .
Cl11 Cl 0.09351(15) 0.25070(7) 0.29462(6) 0.0270(3) Uani 1 1 d . . .
Cl12 Cl -0.14320(13) 0.14138(8) 0.19482(6) 0.0276(3) Uani 1 1 d . . .
O101 O 0.0029(4) 0.10404(19) 0.29775(14) 0.0200(8) Uani 1 1 d . . .
C102 C 0.0227(5) 0.0536(3) 0.3182(2) 0.0180(11) Uani 1 1 d . . .
C103 C 0.0309(6) 0.0640(3) 0.3710(2) 0.0234(12) Uani 1 1 d . . .
C104 C 0.0714(6) 0.0115(3) 0.3897(2) 0.0256(13) Uani 1 1 d . . .
H104 H 0.0794 0.0176 0.4251 0.031 Uiso 1 1 calc R . .
C105 C 0.1007(6) -0.0485(3) 0.3600(2) 0.0256(13) Uani 1 1 d . . .
C106 C 0.0765(6) -0.0598(3) 0.3077(2) 0.0221(12) Uani 1 1 d . . .
H106 H 0.0887 -0.102 0.2859 0.027 Uiso 1 1 calc R . .
C107 C 0.0343(5) -0.0102(3) 0.2864(2) 0.0210(12) Uani 1 1 d . . .
C108 C -0.0031(6) 0.1290(3) 0.4058(2) 0.0282(14) Uani 1 1 d . . .
C109 C -0.0134(7) 0.1194(4) 0.4575(2) 0.0386(17) Uani 1 1 d . . .
H10D H 0.0631 0.1085 0.4744 0.058 Uiso 1 1 calc R . .
H10E H -0.0762 0.0824 0.4513 0.058 Uiso 1 1 calc R . .
H10F H -0.0335 0.1612 0.4795 0.058 Uiso 1 1 calc R . .
C110 C -0.1239(7) 0.1458(4) 0.3816(3) 0.0401(17) Uani 1 1 d . . .
H11D H -0.1433 0.1871 0.4045 0.06 Uiso 1 1 calc R . .
H11E H -0.1857 0.1084 0.3758 0.06 Uiso 1 1 calc R . .
H11F H -0.1207 0.1528 0.3488 0.06 Uiso 1 1 calc R . .
C111 C 0.0916(7) 0.1892(4) 0.4165(3) 0.0443(19) Uani 1 1 d . . .
H11G H 0.1698 0.179 0.4323 0.066 Uiso 1 1 calc R . .
H11H H 0.0701 0.2294 0.4398 0.066 Uiso 1 1 calc R . .
H11I H 0.0954 0.1977 0.3842 0.066 Uiso 1 1 calc R . .
C112 C 0.1589(7) -0.0998(3) 0.3833(3) 0.0363(17) Uani 1 1 d . . .
C113 C 0.2939(11) -0.0789(6) 0.3992(4) 0.086(2) Uani 1 1 d . . .
H11J H 0.3235 -0.0773 0.3692 0.129 Uiso 1 1 calc R . .
H11K H 0.3333 -0.112 0.4137 0.129 Uiso 1 1 calc R . .
H11L H 0.3114 -0.0342 0.425 0.129 Uiso 1 1 calc R . .
C114 C 0.1425(12) -0.1694(5) 0.3460(4) 0.086(2) Uani 1 1 d . . .
H11M H 0.1681 -0.1674 0.3152 0.129 Uiso 1 1 calc R . .
H11N H 0.058 -0.1878 0.3367 0.129 Uiso 1 1 calc R . .
H11O H 0.1908 -0.1985 0.3618 0.129 Uiso 1 1 calc R . .
C115 C 0.1200(12) -0.1015(6) 0.4310(4) 0.086(2) Uani 1 1 d . . .
H11P H 0.1606 -0.1349 0.4446 0.129 Uiso 1 1 calc R . .
H11Q H 0.0333 -0.114 0.4227 0.129 Uiso 1 1 calc R . .
H11R H 0.141 -0.0568 0.4567 0.129 Uiso 1 1 calc R . .
C116 C -0.0029(6) -0.0276(3) 0.2291(2) 0.0234(13) Uani 1 1 d . . .
N117 N -0.0511(5) -0.0925(2) 0.20449(18) 0.0234(11) Uani 1 1 d . . .
H117 H -0.0284 -0.1136 0.1765 0.028 Uiso 1 1 calc R . .
C118 C -0.1414(6) -0.1320(3) 0.2214(2) 0.0229(13) Uani 1 1 d . . .
H118 H -0.0983 -0.1464 0.2507 0.027 Uiso 1 1 calc R . .
C119 C -0.2365(7) -0.0904(4) 0.2382(3) 0.0429(18) Uani 1 1 d . . .
H11S H -0.1996 -0.0509 0.2676 0.064 Uiso 1 1 calc R . .
H11T H -0.2936 -0.1177 0.2481 0.064 Uiso 1 1 calc R . .
H11U H -0.2785 -0.0754 0.2099 0.064 Uiso 1 1 calc R . .
C120 C -0.1910(8) -0.1940(3) 0.1761(3) 0.0433(19) Uani 1 1 d . . .
H12A H -0.1253 -0.2193 0.1667 0.065 Uiso 1 1 calc R . .
H12B H -0.2325 -0.1804 0.147 0.065 Uiso 1 1 calc R . .
H12C H -0.2475 -0.2228 0.1851 0.065 Uiso 1 1 calc R . .
N121 N 0.0151(4) 0.0159(2) 0.20355(18) 0.0173(10) Uani 1 1 d . . .
C122 C -0.0236(5) -0.0062(3) 0.1473(2) 0.0204(12) Uani 1 1 d . . .
H122 H -0.0056 0.0351 0.1375 0.024 Uiso 1 1 calc R . .
C123 C 0.0505(6) -0.0574(3) 0.1209(2) 0.0301(14) Uani 1 1 d . . .
H12D H 0.1357 -0.0421 0.1361 0.045 Uiso 1 1 calc R . .
H12E H 0.0332 -0.062 0.0843 0.045 Uiso 1 1 calc R . .
H12F H 0.0304 -0.1013 0.1254 0.045 Uiso 1 1 calc R . .
C124 C -0.1599(6) -0.0268(3) 0.1250(2) 0.0275(14) Uani 1 1 d . . .
H12G H -0.2038 0.0076 0.1431 0.041 Uiso 1 1 calc R . .
H12H H -0.1829 -0.0704 0.1294 0.041 Uiso 1 1 calc R . .
H12I H -0.1791 -0.0308 0.0885 0.041 Uiso 1 1 calc R . .
O131 O 0.1334(3) 0.1409(2) 0.18591(15) 0.0194(8) Uani 1 1 d . . .
C132 C 0.2092(5) 0.1046(3) 0.1612(2) 0.0189(12) Uani 1 1 d . A .
C133 C 0.1990(6) 0.0907(3) 0.1084(2) 0.0252(13) Uani 1 1 d . . .
C134 C 0.2650(7) 0.0425(4) 0.0851(3) 0.0351(16) Uani 1 1 d . A .
H134 H 0.2572 0.0325 0.0493 0.042 Uiso 1 1 calc R . .
C135 C 0.3431(6) 0.0070(4) 0.1112(3) 0.0334(15) Uani 1 1 d . . .
C136 C 0.3617(6) 0.0283(3) 0.1645(2) 0.0257(13) Uani 1 1 d . A .
H136 H 0.4176 0.0082 0.184 0.031 Uiso 1 1 calc R . .
C137 C 0.3005(5) 0.0780(3) 0.1897(2) 0.0196(12) Uani 1 1 d . . .
C138 C 0.1184(7) 0.1287(3) 0.0774(2) 0.0302(14) Uani 1 1 d . . .
C139 C -0.0132(6) 0.1079(4) 0.0723(3) 0.0362(16) Uani 1 1 d . . .
H13D H -0.0317 0.0589 0.0561 0.054 Uiso 1 1 calc R . .
H13E H -0.0622 0.1312 0.0512 0.054 Uiso 1 1 calc R . .
H13F H -0.0306 0.1201 0.1064 0.054 Uiso 1 1 calc R . .
C140 C 0.1353(9) 0.1125(4) 0.0215(3) 0.054(2) Uani 1 1 d . . .
H14D H 0.1168 0.0638 0.0042 0.081 Uiso 1 1 calc R . .
H14E H 0.2183 0.127 0.0224 0.081 Uiso 1 1 calc R . .
H14F H 0.0813 0.1366 0.0029 0.081 Uiso 1 1 calc R . .
C141 C 0.1470(8) 0.2051(4) 0.1024(3) 0.0414(17) Uani 1 1 d . . .
H14G H 0.0949 0.2281 0.082 0.062 Uiso 1 1 calc R . .
H14H H 0.2308 0.2189 0.104 0.062 Uiso 1 1 calc R . .
H14I H 0.1336 0.2173 0.1371 0.062 Uiso 1 1 calc R . .
C142 C 0.4026(7) -0.0506(4) 0.0827(3) 0.0429(18) Uani 0.5 1 d P A 1
C143 C 0.503(3) -0.0713(14) 0.1183(14) 0.091(4) Uani 0.5 1 d P A 1
H14J H 0.4778 -0.072 0.1494 0.136 Uiso 0.5 1 calc PR A 1
H14K H 0.5749 -0.0387 0.1275 0.136 Uiso 0.5 1 calc PR A 1
H14L H 0.5211 -0.1164 0.1008 0.136 Uiso 0.5 1 calc PR A 1
C144 C 0.308(3) -0.1161(13) 0.0648(11) 0.091(4) Uani 0.5 1 d P A 1
H14M H 0.2876 -0.1245 0.0949 0.136 Uiso 0.5 1 calc PR A 1
H14N H 0.3419 -0.1551 0.0461 0.136 Uiso 0.5 1 calc PR A 1
H14O H 0.2352 -0.109 0.0424 0.136 Uiso 0.5 1 calc PR A 1
C145 C 0.414(3) -0.0456(12) 0.0328(10) 0.091(4) Uani 0.5 1 d P A 1
H14P H 0.4524 -0.0837 0.0158 0.136 Uiso 0.5 1 calc PR A 1
H14Q H 0.4621 -0.0031 0.0376 0.136 Uiso 0.5 1 calc PR A 1
H14R H 0.334 -0.0466 0.0116 0.136 Uiso 0.5 1 calc PR A 1
C242 C 0.4026(7) -0.0506(4) 0.0827(3) 0.0429(18) Uani 0.5 1 d P A 2
C243 C 0.470(3) -0.0911(13) 0.1188(14) 0.091(4) Uani 0.5 1 d P A 2
H24D H 0.508 -0.127 0.0985 0.136 Uiso 0.5 1 calc PR A 2
H24E H 0.4122 -0.1111 0.1331 0.136 Uiso 0.5 1 calc PR A 2
H24F H 0.5315 -0.06 0.1467 0.136 Uiso 0.5 1 calc PR A 2
C244 C 0.309(3) -0.1052(13) 0.0428(10) 0.091(4) Uani 0.5 1 d P A 2
H24G H 0.3499 -0.1417 0.0248 0.136 Uiso 0.5 1 calc PR A 2
H24H H 0.2633 -0.0856 0.0181 0.136 Uiso 0.5 1 calc PR A 2
H24I H 0.2555 -0.1232 0.0598 0.136 Uiso 0.5 1 calc PR A 2
C245 C 0.498(3) -0.0222(12) 0.0594(10) 0.091(4) Uani 0.5 1 d P A 2
H24J H 0.5365 -0.0595 0.0409 0.136 Uiso 0.5 1 calc PR A 2
H24K H 0.5591 0.0098 0.087 0.136 Uiso 0.5 1 calc PR A 2
H24L H 0.4595 0.0009 0.0356 0.136 Uiso 0.5 1 calc PR A 2
C146 C 0.3319(6) 0.1019(3) 0.2472(2) 0.0205(12) Uani 1 1 d . A .
N147 N 0.4502(5) 0.1058(3) 0.2689(2) 0.0286(12) Uani 1 1 d . . .
H147 H 0.4648 0.0992 0.2991 0.034 Uiso 1 1 calc R A .
C148 C 0.5584(6) 0.1191(3) 0.2512(3) 0.0277(14) Uani 1 1 d . A .
H148 H 0.5343 0.1157 0.2141 0.033 Uiso 1 1 calc R . .
C149 C 0.6187(7) 0.1891(4) 0.2808(3) 0.0409(18) Uani 1 1 d . . .
H14S H 0.5629 0.222 0.2761 0.061 Uiso 1 1 calc R A .
H14T H 0.6894 0.1979 0.2683 0.061 Uiso 1 1 calc R . .
H14U H 0.643 0.193 0.3172 0.061 Uiso 1 1 calc R . .
C150 C 0.6405(6) 0.0659(3) 0.2570(3) 0.0352(16) Uani 1 1 d . . .
H15D H 0.5982 0.021 0.2372 0.053 Uiso 1 1 calc R A .
H15E H 0.665 0.0687 0.2933 0.053 Uiso 1 1 calc R . .
H15F H 0.7115 0.0737 0.2443 0.053 Uiso 1 1 calc R . .
N151 N 0.2503(4) 0.1161(2) 0.27442(18) 0.0184(10) Uani 1 1 d . . .
C152 C 0.2876(5) 0.1411(3) 0.3310(2) 0.0225(13) Uani 1 1 d . A .
H152 H 0.2116 0.1506 0.3423 0.027 Uiso 1 1 calc R . .
C153 C 0.3686(7) 0.2085(3) 0.3544(2) 0.0354(16) Uani 1 1 d . . .
H15G H 0.3352 0.2416 0.3384 0.053 Uiso 1 1 calc R A .
H15H H 0.4488 0.202 0.3484 0.053 Uiso 1 1 calc R . .
H15I H 0.3737 0.2251 0.3913 0.053 Uiso 1 1 calc R . .
C154 C 0.3333(6) 0.0859(3) 0.3543(2) 0.0290(14) Uani 1 1 d . . .
H15J H 0.2779 0.0442 0.3383 0.044 Uiso 1 1 calc R A .
H15K H 0.3383 0.1011 0.3913 0.044 Uiso 1 1 calc R . .
H15L H 0.4128 0.0774 0.3483 0.044 Uiso 1 1 calc R . .
C301 C 0.4329(9) 0.7906(5) 0.2308(3) 0.0583(9) Uani 1 1 d D . .
H301 H 0.4815 0.7552 0.2317 0.07 Uiso 1 1 calc R . .
C302 C 0.4693(9) 0.8526(5) 0.2657(3) 0.0583(9) Uani 1 1 d D . .
H302 H 0.5416 0.86 0.2911 0.07 Uiso 1 1 calc R . .
C303 C 0.4020(8) 0.9044(5) 0.2642(4) 0.0583(9) Uani 1 1 d D . .
H303 H 0.4283 0.9479 0.2884 0.07 Uiso 1 1 calc R . .
C304 C 0.2974(9) 0.8941(5) 0.2282(3) 0.0583(9) Uani 1 1 d D . .
H304 H 0.2517 0.9307 0.2273 0.07 Uiso 1 1 calc R . .
C305 C 0.2560(9) 0.8295(5) 0.1919(3) 0.0583(9) Uani 1 1 d D . .
H305 H 0.1825 0.8217 0.1671 0.07 Uiso 1 1 calc R . .
C306 C 0.3273(9) 0.7776(5) 0.1942(4) 0.0583(9) Uani 1 1 d D . .
H306 H 0.3029 0.7336 0.1705 0.07 Uiso 1 1 calc R . .
C311 C 0.0494(8) 0.6548(4) 0.0895(3) 0.0527(8) Uani 1 1 d D . .
H311 H 0.0428 0.6248 0.1089 0.063 Uiso 1 1 calc R . .
C312 C -0.0369(8) 0.6936(4) 0.0825(3) 0.0527(8) Uani 1 1 d D . .
H312 H -0.1043 0.691 0.0968 0.063 Uiso 1 1 calc R . .
C313 C -0.0284(8) 0.7381(4) 0.0542(3) 0.0527(8) Uani 1 1 d D . .
H313 H -0.09 0.7659 0.0495 0.063 Uiso 1 1 calc R . .
C314 C 0.0656(8) 0.7420(4) 0.0337(3) 0.0527(8) Uani 1 1 d D . .
H314 H 0.0712 0.7723 0.0145 0.063 Uiso 1 1 calc R . .
C315 C 0.1553(8) 0.7010(4) 0.0408(3) 0.0527(8) Uani 1 1 d D . .
H315 H 0.2219 0.7033 0.026 0.063 Uiso 1 1 calc R . .
C316 C 0.1493(8) 0.6572(4) 0.0688(3) 0.0527(8) Uani 1 1 d D . .
H316 H 0.2109 0.6295 0.0739 0.063 Uiso 1 1 calc R . .
C321 C 0.1711(11) 0.4232(5) 0.3848(4) 0.0735(12) Uani 1 1 d D . .
H321 H 0.0966 0.3959 0.3686 0.088 Uiso 1 1 calc R . .
C322 C 0.2656(10) 0.3975(6) 0.4083(4) 0.0735(12) Uani 1 1 d D . .
H322 H 0.256 0.3524 0.4095 0.088 Uiso 1 1 calc R . .
C323 C 0.3766(11) 0.4373(5) 0.4307(4) 0.0735(12) Uani 1 1 d D . .
H323 H 0.443 0.4201 0.4471 0.088 Uiso 1 1 calc R . .
C324 C 0.3857(11) 0.5022(5) 0.4281(4) 0.0735(12) Uani 1 1 d D . .
H324 H 0.4602 0.53 0.4423 0.088 Uiso 1 1 calc R . .
C325 C 0.2908(10) 0.5270(6) 0.4059(4) 0.0735(12) Uani 1 1 d D . .
H325 H 0.2981 0.5722 0.4049 0.088 Uiso 1 1 calc R . .
C326 C 0.1855(11) 0.4875(5) 0.3850(4) 0.0735(12) Uani 1 1 d D . .
H326 H 0.1189 0.5059 0.37 0.088 Uiso 1 1 calc R . .
C331 C 0.7117(12) 0.2096(5) 0.0959(4) 0.0756(13) Uani 1 1 d D . .
H331 H 0.7909 0.2037 0.1107 0.091 Uiso 1 1 calc R . .
C332 C 0.6923(12) 0.2535(5) 0.0678(3) 0.0756(13) Uani 1 1 d D . .
H332 H 0.7569 0.2792 0.0629 0.091 Uiso 1 1 calc R . .
C333 C 0.5704(11) 0.2589(5) 0.0461(4) 0.0756(13) Uani 1 1 d D . .
H333 H 0.5538 0.2892 0.0266 0.091 Uiso 1 1 calc R . .
C334 C 0.4742(12) 0.2199(5) 0.0529(4) 0.0756(13) Uani 1 1 d D . .
H334 H 0.3937 0.2232 0.0379 0.091 Uiso 1 1 calc R . .
C335 C 0.4997(12) 0.1791(5) 0.0807(4) 0.0756(13) Uani 1 1 d D . .
H335 H 0.437 0.1522 0.0859 0.091 Uiso 1 1 calc R . .
C336 C 0.6178(11) 0.1751(5) 0.1024(4) 0.0756(13) Uani 1 1 d D . .
H336 H 0.6331 0.1462 0.1231 0.091 Uiso 1 1 calc R . .
C341 C 0.4755(8) 0.4074(5) 0.2360(3) 0.0521(9) Uani 1 1 d D . .
H341 H 0.5222 0.4458 0.2352 0.062 Uiso 1 1 calc R . .
C342 C 0.4855(8) 0.3458(4) 0.2051(3) 0.0521(9) Uani 1 1 d D . .
H342 H 0.5391 0.3412 0.1831 0.062 Uiso 1 1 calc R . .
C343 C 0.4175(7) 0.2893(5) 0.2056(3) 0.0521(9) Uani 1 1 d D . .
H343 H 0.424 0.2457 0.184 0.062 Uiso 1 1 calc R . .
C344 C 0.3394(8) 0.2972(5) 0.2383(3) 0.0521(9) Uani 1 1 d D . .
H344 H 0.2918 0.2588 0.2387 0.062 Uiso 1 1 calc R . .
C345 C 0.3305(8) 0.3608(4) 0.2702(3) 0.0521(9) Uani 1 1 d D . .
H345 H 0.278 0.3662 0.2928 0.062 Uiso 1 1 calc R . .
C346 C 0.3993(8) 0.4158(5) 0.2686(3) 0.0521(9) Uani 1 1 d D . .
H346 H 0.394 0.4597 0.29 0.062 Uiso 1 1 calc R . .
C351 C 0.7627(12) 0.9271(6) 0.3845(4) 0.0870(14) Uani 1 1 d D . .
H351 H 0.8141 0.9127 0.3619 0.104 Uiso 1 1 calc R . .
C352 C 0.7636(11) 0.9002(6) 0.4234(4) 0.0870(14) Uani 1 1 d D . .
H352 H 0.8142 0.8666 0.4275 0.104 Uiso 1 1 calc R . .
C353 C 0.6933(11) 0.9212(6) 0.4555(5) 0.0870(14) Uani 1 1 d D . .
H353 H 0.6935 0.9023 0.4825 0.104 Uiso 1 1 calc R . .
C354 C 0.6199(11) 0.9702(6) 0.4499(5) 0.0870(14) Uani 1 1 d D . .
H354 H 0.5708 0.9855 0.4733 0.104 Uiso 1 1 calc R . .
C355 C 0.6184(12) 0.9960(6) 0.4115(4) 0.0870(14) Uani 1 1 d D . .
H355 H 0.5682 1.0297 0.4073 0.104 Uiso 1 1 calc R . .
C356 C 0.6909(11) 0.9730(6) 0.3776(5) 0.0870(14) Uani 1 1 d D . .
H356 H 0.6891 0.9902 0.3496 0.104 Uiso 1 1 calc R . .
C361 C 0.5783(16) 0.3002(8) 0.4881(5) 0.117(2) Uani 1 1 d D . .
H361 H 0.5958 0.3462 0.4905 0.141 Uiso 1 1 calc R . .
C362 C 0.4833(15) 0.2816(7) 0.5046(5) 0.117(2) Uani 1 1 d D . .
H362 H 0.4317 0.3145 0.5148 0.141 Uiso 1 1 calc R . .
C363 C 0.4567(17) 0.2166(7) 0.5074(5) 0.117(2) Uani 1 1 d D . .
H363 H 0.387 0.2018 0.5164 0.141 Uiso 1 1 calc R . .
C364 C 0.5509(16) 0.1743(8) 0.4948(5) 0.117(2) Uani 1 1 d D . .
H364 H 0.5527 0.1342 0.5045 0.141 Uiso 1 1 calc R . .
C365 C 0.6387(16) 0.1874(7) 0.4696(5) 0.117(2) Uani 1 1 d D . .
H365 H 0.686 0.1543 0.4552 0.141 Uiso 1 1 calc R . .
C366 C 0.6500(17) 0.2542(7) 0.4679(5) 0.117(2) Uani 1 1 d D . .
H366 H 0.7089 0.2678 0.4524 0.141 Uiso 1 1 calc R . .

loop_
_atom_site_aniso_label
_atom_site_aniso_U_11
_atom_site_aniso_U_22
_atom_site_aniso_U_33
_atom_site_aniso_U_23
_atom_site_aniso_U_13
_atom_site_aniso_U_12
Zr1 0.0182(3) 0.0192(3) 0.0156(3) 0.0073(2) 0.0028(2) 0.0019(2)
Cl1 0.0426(9) 0.0183(7) 0.0254(8) 0.0061(6) 0.0053(7) 0.0025(6)
Cl2 0.0195(7) 0.0398(8) 0.0316(8) 0.0193(7) 0.0100(6) 0.0032(7)
O1 0.0021(17) 0.023(2) 0.022(2) 0.0091(16) -0.0014(14) 0.0005(14)
C2 0.023(3) 0.019(3) 0.021(3) 0.005(2) 0.004(2) 0.003(2)
C3 0.011(3) 0.025(3) 0.016(3) 0.010(2) 0.006(2) 0.006(2)
C4 0.018(3) 0.026(3) 0.018(3) 0.008(2) -0.001(2) 0.002(2)
C5 0.019(3) 0.026(3) 0.020(3) 0.007(2) 0.007(2) 0.001(2)
C6 0.014(3) 0.023(3) 0.029(3) 0.009(3) 0.008(2) 0.000(2)
C7 0.017(3) 0.029(3) 0.017(3) 0.009(2) 0.003(2) 0.003(2)
C8 0.021(3) 0.030(3) 0.014(3) 0.011(2) 0.004(2) 0.001(3)
C9 0.028(3) 0.037(3) 0.016(3) 0.012(3) 0.000(2) 0.003(3)
C10 0.031(4) 0.027(3) 0.027(3) 0.013(3) -0.004(3) -0.004(3)
C11 0.029(3) 0.044(4) 0.027(3) 0.022(3) 0.012(3) 0.000(3)
C12 0.023(3) 0.030(3) 0.025(3) 0.006(3) 0.006(3) -0.005(3)
C13 0.029(4) 0.054(5) 0.035(4) 0.001(3) 0.011(3) -0.017(4)
C14 0.037(4) 0.034(4) 0.040(4) 0.004(3) 0.015(3) -0.004(3)
C15 0.032(4) 0.053(5) 0.061(5) 0.018(4) -0.012(4) -0.011(4)
C16 0.024(2) 0.0209(19) 0.0160(19) 0.0093(16) 0.0118(16) 0.0019(17)
N17 0.017(3) 0.041(3) 0.017(3) 0.010(2) 0.003(2) 0.002(2)
C18 0.011(3) 0.047(4) 0.024(3) -0.002(3) 0.001(2) 0.004(3)
C19 0.026(4) 0.051(5) 0.049(5) 0.009(4) 0.010(3) 0.008(3)
C20 0.023(4) 0.056(5) 0.051(5) 0.012(4) 0.008(3) 0.004(4)
N21 0.012(2) 0.020(2) 0.021(3) 0.0051(19) 0.0037(18) 0.0039(19)
C22 0.034(4) 0.028(3) 0.014(3) 0.004(2) 0.004(2) 0.007(3)
C23 0.041(4) 0.034(4) 0.028(3) 0.000(3) 0.013(3) 0.006(3)
C24 0.035(4) 0.042(4) 0.020(3) 0.014(3) 0.013(3) 0.011(3)
O31 0.020(2) 0.0177(19) 0.018(2) 0.0077(16) -0.0036(16) 0.0004(17)
C32 0.019(3) 0.016(3) 0.021(3) 0.009(2) -0.001(2) 0.008(2)
C33 0.022(3) 0.032(3) 0.019(3) 0.009(3) 0.009(2) 0.007(3)
C34 0.028(3) 0.041(4) 0.021(3) 0.014(3) 0.003(3) 0.007(3)
C35 0.029(3) 0.037(3) 0.032(3) 0.020(3) 0.014(3) 0.011(3)
C36 0.030(3) 0.022(3) 0.026(3) 0.012(2) 0.007(3) 0.005(3)
C37 0.023(3) 0.026(3) 0.023(3) 0.014(2) 0.002(2) 0.006(2)
C38 0.034(4) 0.033(3) 0.016(3) 0.007(3) -0.003(3) 0.008(3)
C39 0.055(5) 0.050(4) 0.018(3) 0.009(3) -0.010(3) 0.005(4)
C40 0.027(4) 0.044(4) 0.035(4) 0.008(3) -0.002(3) 0.001(3)
C41 0.044(4) 0.033(4) 0.021(3) 0.004(3) -0.003(3) 0.008(3)
C42 0.047(4) 0.034(4) 0.028(4) 0.020(3) 0.010(3) 0.007(3)
C43 0.069(6) 0.086(7) 0.055(5) 0.047(5) 0.007(5) -0.021(6)
C44 0.089(8) 0.086(7) 0.112(9) 0.078(7) 0.060(7) 0.043(6)
C45 0.110(9) 0.077(7) 0.041(5) 0.031(5) 0.026(5) -0.007(6)
C46 0.024(2) 0.0209(19) 0.0160(19) 0.0093(16) 0.0118(16) 0.0019(17)
N47 0.032(3) 0.021(2) 0.018(2) 0.008(2) -0.001(2) 0.005(2)
C48 0.033(4) 0.027(3) 0.034(4) 0.014(3) 0.009(3) 0.010(3)
C49 0.038(4) 0.044(4) 0.054(5) 0.021(4) 0.011(4) 0.020(4)
C50 0.042(4) 0.026(3) 0.061(5) 0.015(3) 0.016(4) 0.011(3)
N51 0.022(3) 0.025(2) 0.023(3) 0.012(2) 0.009(2) -0.001(2)
C52 0.031(3) 0.024(3) 0.020(3) 0.013(2) 0.009(2) 0.013(3)
C53 0.030(3) 0.025(3) 0.024(3) 0.003(3) 0.005(3) 0.003(3)
C54 0.038(4) 0.030(3) 0.022(3) 0.008(3) 0.012(3) 0.005(3)
Zr2 0.0193(3) 0.0175(3) 0.0166(3) 0.0065(2) 0.0037(2) 0.0029(2)
Cl11 0.0348(8) 0.0162(6) 0.0276(8) 0.0051(6) 0.0045(7) 0.0020(6)
Cl12 0.0198(7) 0.0331(8) 0.0306(8) 0.0123(7) 0.0026(6) 0.0085(6)
O101 0.021(2) 0.024(2) 0.0151(19) 0.0071(16) 0.0033(17) -0.0048(18)
C102 0.013(3) 0.021(3) 0.022(3) 0.011(2) 0.003(2) 0.000(2)
C103 0.033(3) 0.022(3) 0.018(3) 0.007(2) 0.012(3) -0.001(3)
C104 0.032(3) 0.031(3) 0.012(3) 0.007(2) 0.001(2) 0.002(3)
C105 0.031(3) 0.028(3) 0.023(3) 0.017(2) 0.006(3) 0.000(3)
C106 0.026(3) 0.018(3) 0.023(3) 0.006(2) 0.006(3) 0.006(3)
C107 0.023(3) 0.022(3) 0.014(3) 0.003(2) 0.002(2) 0.000(2)
C108 0.037(4) 0.033(3) 0.020(3) 0.011(3) 0.013(3) 0.006(3)
C109 0.052(5) 0.047(4) 0.019(3) 0.009(3) 0.012(3) 0.012(4)
C110 0.045(4) 0.051(4) 0.027(4) 0.007(3) 0.019(3) 0.013(4)
C111 0.050(5) 0.034(4) 0.038(4) -0.008(3) 0.014(4) -0.004(4)
C112 0.051(5) 0.027(3) 0.033(4) 0.017(3) 0.004(3) 0.006(3)
C113 0.115(6) 0.086(4) 0.081(4) 0.066(4) 0.015(4) 0.036(4)
C114 0.115(6) 0.086(4) 0.081(4) 0.066(4) 0.015(4) 0.036(4)
C115 0.115(6) 0.086(4) 0.081(4) 0.066(4) 0.015(4) 0.036(4)
C116 0.027(3) 0.022(3) 0.019(3) 0.003(2) 0.005(2) 0.006(2)
N117 0.034(3) 0.021(2) 0.016(2) 0.0035(19) 0.013(2) -0.005(2)
C118 0.030(3) 0.015(3) 0.026(3) 0.011(2) 0.007(3) -0.002(2)
C119 0.032(4) 0.033(4) 0.067(5) 0.013(4) 0.021(4) 0.007(3)
C120 0.060(5) 0.029(4) 0.032(4) 0.008(3) -0.001(4) -0.015(3)
N121 0.016(2) 0.016(2) 0.023(2) 0.0088(19) 0.005(2) 0.0043(19)
C122 0.028(3) 0.020(3) 0.010(3) 0.004(2) -0.001(2) 0.001(2)
C123 0.039(4) 0.030(3) 0.019(3) 0.003(3) 0.010(3) 0.001(3)
C124 0.023(3) 0.027(3) 0.022(3) 0.002(3) -0.007(3) 0.001(3)
O131 0.017(2) 0.025(2) 0.019(2) 0.0100(17) 0.0057(16) 0.0036(17)
C132 0.021(3) 0.022(3) 0.014(3) 0.005(2) 0.007(2) 0.002(2)
C133 0.025(3) 0.029(3) 0.023(3) 0.009(3) 0.008(3) 0.000(3)
C134 0.039(4) 0.042(4) 0.021(3) 0.004(3) 0.009(3) 0.000(3)
C135 0.030(4) 0.038(4) 0.027(3) -0.001(3) 0.010(3) 0.000(3)
C136 0.021(3) 0.027(3) 0.031(3) 0.009(3) 0.011(3) 0.003(3)
C137 0.019(3) 0.020(3) 0.020(3) 0.005(2) 0.005(2) 0.001(2)
C138 0.043(4) 0.035(3) 0.015(3) 0.012(2) 0.006(3) 0.001(3)
C139 0.034(4) 0.044(4) 0.026(3) 0.014(3) -0.009(3) 0.008(3)
C140 0.085(7) 0.058(5) 0.021(4) 0.020(3) 0.006(4) 0.007(5)
C141 0.061(5) 0.038(4) 0.032(4) 0.020(3) 0.012(4) 0.006(4)
C142 0.041(4) 0.047(4) 0.034(4) -0.001(3) 0.011(3) 0.016(4)
C143 0.119(10) 0.070(7) 0.105(9) 0.018(6) 0.076(8) 0.049(7)
C144 0.119(10) 0.070(7) 0.105(9) 0.018(6) 0.076(8) 0.049(7)
C145 0.119(10) 0.070(7) 0.105(9) 0.018(6) 0.076(8) 0.049(7)
C242 0.041(4) 0.047(4) 0.034(4) -0.001(3) 0.011(3) 0.016(4)
C243 0.119(10) 0.070(7) 0.105(9) 0.018(6) 0.076(8) 0.049(7)
C244 0.119(10) 0.070(7) 0.105(9) 0.018(6) 0.076(8) 0.049(7)
C245 0.119(10) 0.070(7) 0.105(9) 0.018(6) 0.076(8) 0.049(7)
C146 0.026(3) 0.011(3) 0.025(3) 0.007(2) 0.005(2) 0.005(2)
N147 0.020(3) 0.042(3) 0.025(3) 0.013(2) 0.003(2) 0.006(2)
C148 0.017(3) 0.036(4) 0.031(3) 0.011(3) 0.009(3) 0.002(3)
C149 0.039(4) 0.039(4) 0.045(4) 0.014(3) 0.010(3) 0.002(3)
C150 0.025(3) 0.032(3) 0.050(4) 0.014(3) 0.007(3) 0.013(3)
N151 0.016(2) 0.020(2) 0.019(2) 0.004(2) 0.0054(19) 0.0077(19)
C152 0.018(3) 0.029(3) 0.018(3) 0.005(2) 0.003(2) 0.002(2)
C153 0.038(4) 0.032(4) 0.025(3) 0.001(3) -0.004(3) -0.007(3)
C154 0.024(3) 0.043(4) 0.022(3) 0.013(3) 0.004(3) 0.004(3)
C301 0.055(2) 0.071(2) 0.055(2) 0.0240(19) 0.0187(18) 0.013(2)
C302 0.055(2) 0.071(2) 0.055(2) 0.0240(19) 0.0187(18) 0.013(2)
C303 0.055(2) 0.071(2) 0.055(2) 0.0240(19) 0.0187(18) 0.013(2)
C304 0.055(2) 0.071(2) 0.055(2) 0.0240(19) 0.0187(18) 0.013(2)
C305 0.055(2) 0.071(2) 0.055(2) 0.0240(19) 0.0187(18) 0.013(2)
C306 0.055(2) 0.071(2) 0.055(2) 0.0240(19) 0.0187(18) 0.013(2)
C311 0.0452(19) 0.057(2) 0.051(2) 0.0087(16) 0.0118(16) -0.0001(17)
C312 0.0452(19) 0.057(2) 0.051(2) 0.0087(16) 0.0118(16) -0.0001(17)
C313 0.0452(19) 0.057(2) 0.051(2) 0.0087(16) 0.0118(16) -0.0001(17)
C314 0.0452(19) 0.057(2) 0.051(2) 0.0087(16) 0.0118(16) -0.0001(17)
C315 0.0452(19) 0.057(2) 0.051(2) 0.0087(16) 0.0118(16) -0.0001(17)
C316 0.0452(19) 0.057(2) 0.051(2) 0.0087(16) 0.0118(16) -0.0001(17)
C321 0.079(3) 0.071(3) 0.074(3) 0.019(2) 0.027(2) 0.017(2)
C322 0.079(3) 0.071(3) 0.074(3) 0.019(2) 0.027(2) 0.017(2)
C323 0.079(3) 0.071(3) 0.074(3) 0.019(2) 0.027(2) 0.017(2)
C324 0.079(3) 0.071(3) 0.074(3) 0.019(2) 0.027(2) 0.017(2)
C325 0.079(3) 0.071(3) 0.074(3) 0.019(2) 0.027(2) 0.017(2)
C326 0.079(3) 0.071(3) 0.074(3) 0.019(2) 0.027(2) 0.017(2)
C331 0.098(4) 0.067(3) 0.055(3) 0.017(2) 0.006(2) 0.017(3)
C332 0.098(4) 0.067(3) 0.055(3) 0.017(2) 0.006(2) 0.017(3)
C333 0.098(4) 0.067(3) 0.055(3) 0.017(2) 0.006(2) 0.017(3)
C334 0.098(4) 0.067(3) 0.055(3) 0.017(2) 0.006(2) 0.017(3)
C335 0.098(4) 0.067(3) 0.055(3) 0.017(2) 0.006(2) 0.017(3)
C336 0.098(4) 0.067(3) 0.055(3) 0.017(2) 0.006(2) 0.017(3)
C341 0.046(2) 0.058(2) 0.056(2) 0.0286(17) 0.0063(16) -0.0026(18)
C342 0.046(2) 0.058(2) 0.056(2) 0.0286(17) 0.0063(16) -0.0026(18)
C343 0.046(2) 0.058(2) 0.056(2) 0.0286(17) 0.0063(16) -0.0026(18)
C344 0.046(2) 0.058(2) 0.056(2) 0.0286(17) 0.0063(16) -0.0026(18)
C345 0.046(2) 0.058(2) 0.056(2) 0.0286(17) 0.0063(16) -0.0026(18)
C346 0.046(2) 0.058(2) 0.056(2) 0.0286(17) 0.0063(16) -0.0026(18)
C351 0.081(3) 0.099(4) 0.073(3) 0.021(3) 0.005(3) 0.016(3)
C352 0.081(3) 0.099(4) 0.073(3) 0.021(3) 0.005(3) 0.016(3)
C353 0.081(3) 0.099(4) 0.073(3) 0.021(3) 0.005(3) 0.016(3)
C354 0.081(3) 0.099(4) 0.073(3) 0.021(3) 0.005(3) 0.016(3)
C355 0.081(3) 0.099(4) 0.073(3) 0.021(3) 0.005(3) 0.016(3)
C356 0.081(3) 0.099(4) 0.073(3) 0.021(3) 0.005(3) 0.016(3)
C361 0.158(7) 0.095(4) 0.093(4) 0.036(4) 0.018(4) -0.027(4)
C362 0.158(7) 0.095(4) 0.093(4) 0.036(4) 0.018(4) -0.027(4)
C363 0.158(7) 0.095(4) 0.093(4) 0.036(4) 0.018(4) -0.027(4)
C364 0.158(7) 0.095(4) 0.093(4) 0.036(4) 0.018(4) -0.027(4)
C365 0.158(7) 0.095(4) 0.093(4) 0.036(4) 0.018(4) -0.027(4)
C366 0.158(7) 0.095(4) 0.093(4) 0.036(4) 0.018(4) -0.027(4)

loop_
_atom_type_symbol
_atom_type_description
_atom_type_scat_dispersion_real
_atom_type_scat_dispersion_imag
_atom_type_scat_source
C C 0.0033 0.0016 'International Tables Vol C Tables 4.2.6.8 and 6.1.1.4'
H H 0 0 'International Tables Vol C Tables 4.2.6.8 and 6.1.1.4'
N N 0.0061 0.0033 'International Tables Vol C Tables 4.2.6.8 and 6.1.1.4'
O O 0.0106 0.006 'International Tables Vol C Tables 4.2.6.8 and 6.1.1.4'
Cl Cl 0.1484 0.1585 'International Tables Vol C Tables 4.2.6.8 and 6.1.1.4'
Zr Zr -2.9673 0.5597 'International Tables Vol C Tables 4.2.6.8 and 6.1.1.4'

loop_
_geom_angle_atom_site_label_1
_geom_angle_atom_site_label_2
_geom_angle_atom_site_label_3
_geom_angle
O31 Zr1 O1 164.74(15)
O31 Zr1 N51 79.10(16)
O1 Zr1 N51 90.37(17)
O31 Zr1 N21 90.26(17)
O1 Zr1 N21 78.30(16)
N51 Zr1 N21 88.23(17)
O31 Zr1 Cl1 93.22(12)
O1 Zr1 Cl1 96.77(12)
N51 Zr1 Cl1 172.08(13)
N21 Zr1 Cl1 89.85(12)
O31 Zr1 Cl2 96.20(13)
O1 Zr1 Cl2 94.59(11)
N51 Zr1 Cl2 88.92(13)
N21 Zr1 Cl2 172.33(12)
Cl1 Zr1 Cl2 93.91(6)
C2 O1 Zr1 133.2(4)
O1 C2 C7 120.8(5)
O1 C2 C3 119.7(5)
C7 C2 C3 119.5(5)
C4 C3 C2 116.1(5)
C4 C3 C8 122.3(5)
C2 C3 C8 121.5(5)
C5 C4 C3 124.9(5)
C5 C4 H4 117.6
C3 C4 H4 117.6
C6 C5 C4 116.1(5)
C6 C5 C12 122.6(5)
C4 C5 C12 121.2(5)
C5 C6 C7 122.3(5)
C5 C6 H6 118.9
C7 C6 H6 118.9
C2 C7 C6 119.9(5)
C2 C7 C16 120.7(5)
C6 C7 C16 119.5(5)
C10 C8 C11 109.6(5)
C10 C8 C9 107.7(5)
C11 C8 C9 106.7(5)
C10 C8 C3 109.8(5)
C11 C8 C3 112.1(5)
C9 C8 C3 110.8(5)
C8 C9 H9A 109.5
C8 C9 H9B 109.5
H9A C9 H9B 109.5
C8 C9 H9C 109.5
H9A C9 H9C 109.5
H9B C9 H9C 109.5
C8 C10 H10A 109.5
C8 C10 H10B 109.5
H10A C10 H10B 109.5
C8 C10 H10C 109.5
H10A C10 H10C 109.5
H10B C10 H10C 109.5
C8 C11 H11A 109.5
C8 C11 H11B 109.5
H11A C11 H11B 109.5
C8 C11 H11C 109.5
H11A C11 H11C 109.5
H11B C11 H11C 109.5
C15 C12 C5 110.2(5)
C15 C12 C14 110.1(6)
C5 C12 C14 108.6(5)
C15 C12 C13 108.4(6)
C5 C12 C13 111.6(5)
C14 C12 C13 107.8(6)
C12 C13 H13A 109.5
C12 C13 H13B 109.5
H13A C13 H13B 109.5
C12 C13 H13C 109.5
H13A C13 H13C 109.5
H13B C13 H13C 109.5
C12 C14 H14A 109.5
C12 C14 H14B 109.5
H14A C14 H14B 109.5
C12 C14 H14C 109.5
H14A C14 H14C 109.5
H14B C14 H14C 109.5
C12 C15 H15A 109.5
C12 C15 H15B 109.5
H15A C15 H15B 109.5
C12 C15 H15C 109.5
H15A C15 H15C 109.5
H15B C15 H15C 109.5
N21 C16 N17 122.5(5)
N21 C16 C7 123.1(5)
N17 C16 C7 114.4(5)
C16 N17 C18 130.5(5)
C16 N17 H17 114.8
C18 N17 H17 114.8
N17 C18 C20 110.3(6)
N17 C18 C19 108.3(5)
C20 C18 C19 110.9(6)
N17 C18 H18 109.1
C20 C18 H18 109.1
C19 C18 H18 109.1
C18 C19 H19A 109.5
C18 C19 H19B 109.5
H19A C19 H19B 109.5
C18 C19 H19C 109.5
H19A C19 H19C 109.5
H19B C19 H19C 109.5
C18 C20 H20A 109.5
C18 C20 H20B 109.5
H20A C20 H20B 109.5
C18 C20 H20C 109.5
H20A C20 H20C 109.5
H20B C20 H20C 109.5
C16 N21 C22 119.8(5)
C16 N21 Zr1 125.4(4)
C22 N21 Zr1 113.3(4)
N21 C22 C23 115.3(5)
N21 C22 C24 114.2(5)
C23 C22 C24 113.0(5)
N21 C22 H22 104.3
C23 C22 H22 104.3
C24 C22 H22 104.3
C22 C23 H23A 109.5
C22 C23 H23B 109.5
H23A C23 H23B 109.5
C22 C23 H23C 109.5
H23A C23 H23C 109.5
H23B C23 H23C 109.5
C22 C24 H24A 109.5
C22 C24 H24B 109.5
H24A C24 H24B 109.5
C22 C24 H24C 109.5
H24A C24 H24C 109.5
H24B C24 H24C 109.5
C32 O31 Zr1 134.0(4)
O31 C32 C37 119.5(5)
O31 C32 C33 120.3(5)
C37 C32 C33 120.2(5)
C34 C33 C32 116.5(6)
C34 C33 C38 121.7(5)
C32 C33 C38 121.8(5)
C35 C34 C33 123.5(6)
C35 C34 H34 118.2
C33 C34 H34 118.2
C36 C35 C34 117.6(6)
C36 C35 C42 120.3(6)
C34 C35 C42 122.0(6)
C35 C36 C37 121.6(6)
C35 C36 H36 119.2
C37 C36 H36 119.2
C36 C37 C32 119.4(5)
C36 C37 C46 119.9(5)
C32 C37 C46 120.7(5)
C40 C38 C33 110.4(5)
C40 C38 C39 107.5(6)
C33 C38 C39 111.8(6)
C40 C38 C41 109.5(6)
C33 C38 C41 110.8(5)
C39 C38 C41 106.7(5)
C38 C39 H39A 109.5
C38 C39 H39B 109.5
H39A C39 H39B 109.5
C38 C39 H39C 109.5
H39A C39 H39C 109.5
H39B C39 H39C 109.5
C38 C40 H40A 109.5
C38 C40 H40B 109.5
H40A C40 H40B 109.5
C38 C40 H40C 109.5
H40A C40 H40C 109.5
H40B C40 H40C 109.5
C38 C41 H41A 109.5
C38 C41 H41B 109.5
H41A C41 H41B 109.5
C38 C41 H41C 109.5
H41A C41 H41C 109.5
H41B C41 H41C 109.5
C45 C42 C44 108.3(8)
C45 C42 C43 107.9(7)
C44 C42 C43 108.7(8)
C45 C42 C35 111.3(6)
C44 C42 C35 108.7(6)
C43 C42 C35 111.9(6)
C42 C43 H43A 109.5
C42 C43 H43B 109.5
H43A C43 H43B 109.5
C42 C43 H43C 109.5
H43A C43 H43C 109.5
H43B C43 H43C 109.5
C42 C44 H44A 109.5
C42 C44 H44B 109.5
H44A C44 H44B 109.5
C42 C44 H44C 109.5
H44A C44 H44C 109.5
H44B C44 H44C 109.5
C42 C45 H45A 109.5
C42 C45 H45B 109.5
H45A C45 H45B 109.5
C42 C45 H45C 109.5
H45A C45 H45C 109.5
H45B C45 H45C 109.5
N51 C46 N47 122.3(5)
N51 C46 C37 122.9(5)
N47 C46 C37 114.7(5)
C46 N47 C48 130.1(5)
C46 N47 H47 115
C48 N47 H47 115
N47 C48 C49 108.3(5)
N47 C48 C50 110.2(6)
C49 C48 C50 111.6(6)
N47 C48 H48 108.9
C49 C48 H48 108.9
C50 C48 H48 108.9
C48 C49 H49A 109.5
C48 C49 H49B 109.5
H49A C49 H49B 109.5
C48 C49 H49C 109.5
H49A C49 H49C 109.5
H49B C49 H49C 109.5
C48 C50 H50A 109.5
C48 C50 H50B 109.5
H50A C50 H50B 109.5
C48 C50 H50C 109.5
H50A C50 H50C 109.5
H50B C50 H50C 109.5
C46 N51 C52 119.8(5)
C46 N51 Zr1 124.6(4)
C52 N51 Zr1 113.9(3)
N51 C52 C53 114.4(5)
N51 C52 C54 115.0(5)
C53 C52 C54 112.4(5)
N51 C52 H52 104.5
C53 C52 H52 104.5
C54 C52 H52 104.5
C52 C53 H53A 109.5
C52 C53 H53B 109.5
H53A C53 H53B 109.5
C52 C53 H53C 109.5
H53A C53 H53C 109.5
H53B C53 H53C 109.5
C52 C54 H54A 109.5
C52 C54 H54B 109.5
H54A C54 H54B 109.5
C52 C54 H54C 109.5
H54A C54 H54C 109.5
H54B C54 H54C 109.5
O101 Zr2 O131 166.17(16)
O101 Zr2 N151 90.34(17)
O131 Zr2 N151 79.52(17)
O101 Zr2 N121 79.61(16)
O131 Zr2 N121 90.66(16)
N151 Zr2 N121 88.49(16)
O101 Zr2 Cl11 91.61(12)
O131 Zr2 Cl11 97.87(12)
N151 Zr2 Cl11 90.87(12)
N121 Zr2 Cl11 171.19(12)
O101 Zr2 Cl12 96.63(13)
O131 Zr2 Cl12 92.68(12)
N151 Zr2 Cl12 171.12(13)
N121 Zr2 Cl12 87.37(12)
Cl11 Zr2 Cl12 94.42(6)
C102 O101 Zr2 135.0(4)
O101 C102 C107 119.1(5)
O101 C102 C103 121.0(5)
C107 C102 C103 119.9(5)
C104 C103 C102 115.9(5)
C104 C103 C108 122.0(5)
C102 C103 C108 122.1(5)
C105 C104 C103 124.6(5)
C105 C104 H104 117.7
C103 C104 H104 117.7
C106 C105 C104 117.0(5)
C106 C105 C112 120.6(6)
C104 C105 C112 122.4(5)
C105 C106 C107 121.2(5)
C105 C106 H106 119.4
C107 C106 H106 119.4
C106 C107 C102 120.0(5)
C106 C107 C116 118.9(5)
C102 C107 C116 121.0(5)
C110 C108 C111 108.8(6)
C110 C108 C103 111.2(5)
C111 C108 C103 110.8(6)
C110 C108 C109 107.0(6)
C111 C108 C109 108.6(6)
C103 C108 C109 110.2(5)
C108 C109 H10D 109.5
C108 C109 H10E 109.5
H10D C109 H10E 109.5
C108 C109 H10F 109.5
H10D C109 H10F 109.5
H10E C109 H10F 109.5
C108 C110 H11D 109.5
C108 C110 H11E 109.5
H11D C110 H11E 109.5
C108 C110 H11F 109.5
H11D C110 H11F 109.5
H11E C110 H11F 109.5
C108 C111 H11G 109.5
C108 C111 H11H 109.5
H11G C111 H11H 109.5
C108 C111 H11I 109.5
H11G C111 H11I 109.5
H11H C111 H11I 109.5
C114 C112 C115 110.4(8)
C114 C112 C105 113.4(6)
C115 C112 C105 112.8(7)
C114 C112 C113 105.1(9)
C115 C112 C113 106.5(8)
C105 C112 C113 108.1(6)
C112 C113 H11J 109.5
C112 C113 H11K 109.5
H11J C113 H11K 109.5
C112 C113 H11L 109.5
H11J C113 H11L 109.5
H11K C113 H11L 109.5
C112 C114 H11M 109.5
C112 C114 H11N 109.5
H11M C114 H11N 109.5
C112 C114 H11O 109.5
H11M C114 H11O 109.5
H11N C114 H11O 109.5
C112 C115 H11P 109.5
C112 C115 H11Q 109.5
H11P C115 H11Q 109.5
C112 C115 H11R 109.5
H11P C115 H11R 109.5
H11Q C115 H11R 109.5
N121 C116 N117 121.8(5)
N121 C116 C107 123.5(5)
N117 C116 C107 114.6(5)
C116 N117 C118 125.2(5)
C116 N117 H117 117.4
C118 N117 H117 117.4
C119 C118 C120 112.8(6)
C119 C118 N117 111.9(5)
C120 C118 N117 105.5(5)
C119 C118 H118 108.8
C120 C118 H118 108.8
N117 C118 H118 108.8
C118 C119 H11S 109.5
C118 C119 H11T 109.5
H11S C119 H11T 109.5
C118 C119 H11U 109.5
H11S C119 H11U 109.5
H11T C119 H11U 109.5
C118 C120 H12A 109.5
C118 C120 H12B 109.5
H12A C120 H12B 109.5
C118 C120 H12C 109.5
H12A C120 H12C 109.5
H12B C120 H12C 109.5
C116 N121 C122 119.4(5)
C116 N121 Zr2 123.2(4)
C122 N121 Zr2 115.3(3)
N121 C122 C123 113.6(5)
N121 C122 C124 115.6(5)
C123 C122 C124 112.4(5)
N121 C122 H122 104.6
C123 C122 H122 104.6
C124 C122 H122 104.6
C122 C123 H12D 109.5
C122 C123 H12E 109.5
H12D C123 H12E 109.5
C122 C123 H12F 109.5
H12D C123 H12F 109.5
H12E C123 H12F 109.5
C122 C124 H12G 109.5
C122 C124 H12H 109.5
H12G C124 H12H 109.5
C122 C124 H12I 109.5
H12G C124 H12I 109.5
H12H C124 H12I 109.5
C132 O131 Zr2 133.0(3)
O131 C132 C133 122.5(5)
O131 C132 C137 118.6(5)
C133 C132 C137 118.9(5)
C134 C133 C132 117.7(6)
C134 C133 C138 121.2(6)
C132 C133 C138 121.1(5)
C133 C134 C135 124.4(6)
C133 C134 H134 117.8
C135 C134 H134 117.8
C136 C135 C134 115.9(6)
C136 C135 C142 122.4(6)
C134 C135 C142 121.7(6)
C137 C136 C135 121.6(6)
C137 C136 H136 119.2
C135 C136 H136 119.2
C136 C137 C132 120.2(5)
C136 C137 C146 118.5(5)
C132 C137 C146 121.3(5)
C139 C138 C141 109.4(6)
C139 C138 C133 111.3(5)
C141 C138 C133 111.0(5)
C139 C138 C140 105.8(6)
C141 C138 C140 107.3(6)
C133 C138 C140 111.9(6)
C138 C139 H13D 109.5
C138 C139 H13E 109.5
H13D C139 H13E 109.5
C138 C139 H13F 109.5
H13D C139 H13F 109.5
H13E C139 H13F 109.5
C138 C140 H14D 109.5
C138 C140 H14E 109.5
H14D C140 H14E 109.5
C138 C140 H14F 109.5
H14D C140 H14F 109.5
H14E C140 H14F 109.5
C138 C141 H14G 109.5
C138 C141 H14H 109.5
H14G C141 H14H 109.5
C138 C141 H14I 109.5
H14G C141 H14I 109.5
H14H C141 H14I 109.5
C145 C142 C135 112.3(10)
C145 C142 C143 122.2(15)
C135 C142 C143 112.7(12)
C145 C142 C144 100.1(15)
C135 C142 C144 106.1(10)
C143 C142 C144 100.4(16)
C142 C143 H14J 109.5
C142 C143 H14K 109.5
H14J C143 H14K 109.5
C142 C143 H14L 109.5
H14J C143 H14L 109.5
H14K C143 H14L 109.5
C142 C144 H14M 109.5
C142 C144 H14N 109.5
H14M C144 H14N 109.5
C142 C144 H14O 109.5
H14M C144 H14O 109.5
H14N C144 H14O 109.5
C142 C145 H14P 109.5
C142 C145 H14Q 109.4
H14P C145 H14Q 109.5
C142 C145 H14R 109.5
H14P C145 H14R 109.5
H14Q C145 H14R 109.5
H24D C243 H24E 109.5
H24D C243 H24F 109.5
H24E C243 H24F 109.5
H24G C244 H24H 109.5
H24G C244 H24I 109.5
H24H C244 H24I 109.5
H24J C245 H24K 109.5
H24J C245 H24L 109.5
H24K C245 H24L 109.5
N151 C146 N147 122.8(5)
N151 C146 C137 122.5(5)
N147 C146 C137 114.7(5)
C146 N147 C148 131.9(5)
C146 N147 H147 114
C148 N147 H147 114
N147 C148 C149 109.9(6)
N147 C148 C150 109.2(5)
C149 C148 C150 111.8(6)
N147 C148 H148 108.6
C149 C148 H148 108.6
C150 C148 H148 108.6
C148 C149 H14S 109.5
C148 C149 H14T 109.5
H14S C149 H14T 109.5
C148 C149 H14U 109.5
H14S C149 H14U 109.5
H14T C149 H14U 109.5
C148 C150 H15D 109.5
C148 C150 H15E 109.5
H15D C150 H15E 109.5
C148 C150 H15F 109.5
H15D C150 H15F 109.5
H15E C150 H15F 109.5
C146 N151 C152 119.8(5)
C146 N151 Zr2 124.6(4)
C152 N151 Zr2 113.6(3)
N151 C152 C153 116.3(5)
N151 C152 C154 112.6(5)
C153 C152 C154 113.0(5)
N151 C152 H152 104.5
C153 C152 H152 104.5
C154 C152 H152 104.5
C152 C153 H15G 109.5
C152 C153 H15H 109.5
H15G C153 H15H 109.5
C152 C153 H15I 109.5
H15G C153 H15I 109.5
H15H C153 H15I 109.5
C152 C154 H15J 109.5
C152 C154 H15K 109.5
H15J C154 H15K 109.5
C152 C154 H15L 109.5
H15J C154 H15L 109.5
H15K C154 H15L 109.5
C302 C301 C306 121.6(10)
C302 C301 H301 119.2
C306 C301 H301 119.2
C301 C302 C303 120.0(10)
C301 C302 H302 120
C303 C302 H302 120
C304 C303 C302 120.4(10)
C304 C303 H303 119.8
C302 C303 H303 119.8
C303 C304 C305 120.8(10)
C303 C304 H304 119.6
C305 C304 H304 119.6
C306 C305 C304 117.5(9)
C306 C305 H305 121.2
C304 C305 H305 121.2
C301 C306 C305 119.7(10)
C301 C306 H306 120.2
C305 C306 H306 120.2
C312 C311 C316 121.4(9)
C312 C311 H311 119.3
C316 C311 H311 119.3
C311 C312 C313 120.0(9)
C311 C312 H312 120
C313 C312 H312 120
C314 C313 C312 120.6(9)
C314 C313 H313 119.7
C312 C313 H313 119.7
C313 C314 C315 119.2(9)
C313 C314 H314 120.4
C315 C314 H314 120.4
C316 C315 C314 121.3(9)
C316 C315 H315 119.4
C314 C315 H315 119.4
C315 C316 C311 117.5(9)
C315 C316 H316 121.2
C311 C316 H316 121.2
C326 C321 C322 118.9(12)
C326 C321 H321 120.6
C322 C321 H321 120.6
C321 C322 C323 120.3(11)
C321 C322 H322 119.8
C323 C322 H322 119.8
C324 C323 C322 117.6(11)
C324 C323 H323 121.2
C322 C323 H323 121.2
C325 C324 C323 121.1(12)
C325 C324 H324 119.5
C323 C324 H324 119.5
C326 C325 C324 119.8(11)
C326 C325 H325 120.1
C324 C325 H325 120.1
C321 C326 C325 122.3(12)
C321 C326 H326 118.8
C325 C326 H326 118.8
C336 C331 C332 119.4(12)
C336 C331 H331 120.3
C332 C331 H331 120.3
C331 C332 C333 117.1(12)
C331 C332 H332 121.4
C333 C332 H332 121.4
C334 C333 C332 121.4(10)
C334 C333 H333 119.3
C332 C333 H333 119.3
C335 C334 C333 118.1(12)
C335 C334 H334 121
C333 C334 H334 121
C334 C335 C336 120.1(13)
C334 C335 H335 119.9
C336 C335 H335 119.9
C331 C336 C335 123.9(11)
C331 C336 H336 118.1
C335 C336 H336 118.1
C342 C341 C346 121.6(8)
C342 C341 H341 119.2
C346 C341 H341 119.2
C341 C342 C343 119.9(9)
C341 C342 H342 120
C343 C342 H342 120
C342 C343 C344 119.1(9)
C342 C343 H343 120.5
C344 C343 H343 120.5
C345 C344 C343 120.6(8)
C345 C344 H344 119.7
C343 C344 H344 119.7
C346 C345 C344 118.7(9)
C346 C345 H345 120.7
C344 C345 H345 120.7
C341 C346 C345 120.2(9)
C341 C346 H346 119.9
C345 C346 H346 119.9
C356 C351 C352 120.9(14)
C356 C351 H351 119.6
C352 C351 H351 119.6
C353 C352 C351 119.6(13)
C353 C352 H352 120.2
C351 C352 H352 120.2
C352 C353 C354 120.6(13)
C352 C353 H353 119.7
C354 C353 H353 119.7
C355 C354 C353 119.6(13)
C355 C354 H354 120.2
C353 C354 H354 120.2
C354 C355 C356 119.4(13)
C354 C355 H355 120.3
C356 C355 H355 120.3
C351 C356 C355 119.8(13)
C351 C356 H356 120.1
C355 C356 H356 120.1
C362 C361 C366 121.7(15)
C362 C361 H361 119.2
C366 C361 H361 119.2
C361 C362 C363 123.7(18)
C361 C362 H362 118.2
C363 C362 H362 118.2
C362 C363 C364 110.9(16)
C362 C363 H363 124.5
C364 C363 H363 124.5
C365 C364 C363 126.2(14)
C365 C364 H364 116.9
C363 C364 H364 116.9
C364 C365 C366 113.5(16)
C364 C365 H365 123.2
C366 C365 H365 123.2
C361 C366 C365 121.7(16)
C361 C366 H366 119.1
C365 C366 H366 119.1

loop_
_geom_bond_atom_site_label_1
_geom_bond_atom_site_label_2
_geom_bond_distance
Zr1 O31 2.015(4)
Zr1 O1 2.026(3)
Zr1 N51 2.303(5)
Zr1 N21 2.327(5)
Zr1 Cl1 2.4435(15)
Zr1 Cl2 2.4534(16)
O1 C2 1.336(7)
C2 C7 1.393(8)
C2 C3 1.438(8)
C3 C4 1.397(8)
C3 C8 1.544(8)
C4 C5 1.397(8)
C4 H4 0.95
C5 C6 1.387(8)
C5 C12 1.533(8)
C6 C7 1.396(8)
C6 H6 0.95
C7 C16 1.502(8)
C8 C10 1.529(9)
C8 C11 1.534(9)
C8 C9 1.543(8)
C9 H9A 0.98
C9 H9B 0.98
C9 H9C 0.98
C10 H10A 0.98
C10 H10B 0.98
C10 H10C 0.98
C11 H11A 0.98
C11 H11B 0.98
C11 H11C 0.98
C12 C15 1.523(10)
C12 C14 1.536(9)
C12 C13 1.537(9)
C13 H13A 0.98
C13 H13B 0.98
C13 H13C 0.98
C14 H14A 0.98
C14 H14B 0.98
C14 H14C 0.98
C15 H15A 0.98
C15 H15B 0.98
C15 H15C 0.98
C16 N21 1.307(8)
C16 N17 1.362(8)
N17 C18 1.484(8)
N17 H17 0.88
C18 C20 1.511(10)
C18 C19 1.539(10)
C18 H18 1
C19 H19A 0.98
C19 H19B 0.98
C19 H19C 0.98
C20 H20A 0.98
C20 H20B 0.98
C20 H20C 0.98
N21 C22 1.478(7)
C22 C23 1.529(9)
C22 C24 1.537(9)
C22 H22 1
C23 H23A 0.98
C23 H23B 0.98
C23 H23C 0.98
C24 H24A 0.98
C24 H24B 0.98
C24 H24C 0.98
O31 C32 1.341(6)
C32 C37 1.403(8)
C32 C33 1.430(8)
C33 C34 1.405(9)
C33 C38 1.534(9)
C34 C35 1.394(10)
C34 H34 0.95
C35 C36 1.390(9)
C35 C42 1.531(9)
C36 C37 1.395(8)
C36 H36 0.95
C37 C46 1.488(8)
C38 C40 1.524(10)
C38 C39 1.541(8)
C38 C41 1.568(9)
C39 H39A 0.98
C39 H39B 0.98
C39 H39C 0.98
C40 H40A 0.98
C40 H40B 0.98
C40 H40C 0.98
C41 H41A 0.98
C41 H41B 0.98
C41 H41C 0.98
C42 C45 1.517(11)
C42 C44 1.529(12)
C42 C43 1.530(12)
C43 H43A 0.98
C43 H43B 0.98
C43 H43C 0.98
C44 H44A 0.98
C44 H44B 0.98
C44 H44C 0.98
C45 H45A 0.98
C45 H45B 0.98
C45 H45C 0.98
C46 N51 1.328(7)
C46 N47 1.365(7)
N47 C48 1.477(8)
N47 H47 0.88
C48 C49 1.498(10)
C48 C50 1.514(9)
C48 H48 1
C49 H49A 0.98
C49 H49B 0.98
C49 H49C 0.98
C50 H50A 0.98
C50 H50B 0.98
C50 H50C 0.98
N51 C52 1.490(7)
C52 C53 1.525(9)
C52 C54 1.558(9)
C52 H52 1
C53 H53A 0.98
C53 H53B 0.98
C53 H53C 0.98
C54 H54A 0.98
C54 H54B 0.98
C54 H54C 0.98
Zr2 O101 2.007(4)
Zr2 O131 2.012(4)
Zr2 N151 2.304(5)
Zr2 N121 2.319(5)
Zr2 Cl11 2.4464(15)
Zr2 Cl12 2.4541(16)
O101 C102 1.344(6)
C102 C107 1.400(8)
C102 C103 1.414(8)
C103 C104 1.403(8)
C103 C108 1.544(9)
C104 C105 1.388(9)
C104 H104 0.95
C105 C106 1.380(8)
C105 C112 1.521(8)
C106 C107 1.396(8)
C106 H106 0.95
C107 C116 1.500(8)
C108 C110 1.522(10)
C108 C111 1.535(10)
C108 C109 1.545(9)
C109 H10D 0.98
C109 H10E 0.98
C109 H10F 0.98
C110 H11D 0.98
C110 H11E 0.98
C110 H11F 0.98
C111 H11G 0.98
C111 H11H 0.98
C111 H11I 0.98
C112 C114 1.496(13)
C112 C115 1.506(13)
C112 C113 1.526(15)
C113 H11J 0.98
C113 H11K 0.98
C113 H11L 0.98
C114 H11M 0.98
C114 H11N 0.98
C114 H11O 0.98
C115 H11P 0.98
C115 H11Q 0.98
C115 H11R 0.98
C116 N121 1.342(7)
C116 N117 1.354(8)
N117 C118 1.525(7)
N117 H117 0.88
C118 C119 1.498(9)
C118 C120 1.510(9)
C118 H118 1
C119 H11S 0.98
C119 H11T 0.98
C119 H11U 0.98
C120 H12A 0.98
C120 H12B 0.98
C120 H12C 0.98
N121 C122 1.471(7)
C122 C123 1.521(9)
C122 C124 1.550(8)
C122 H122 1
C123 H12D 0.98
C123 H12E 0.98
C123 H12F 0.98
C124 H12G 0.98
C124 H12H 0.98
C124 H12I 0.98
O131 C132 1.350(7)
C132 C133 1.404(8)
C132 C137 1.419(8)
C133 C134 1.384(9)
C133 C138 1.542(9)
C134 C135 1.413(10)
C134 H134 0.95
C135 C136 1.395(9)
C135 C142 1.517(10)
C136 C137 1.388(8)
C136 H136 0.95
C137 C146 1.501(8)
C138 C139 1.520(10)
C138 C141 1.527(10)
C138 C140 1.560(9)
C139 H13D 0.98
C139 H13E 0.98
C139 H13F 0.98
C140 H14D 0.98
C140 H14E 0.98
C140 H14F 0.98
C141 H14G 0.98
C141 H14H 0.98
C141 H14I 0.98
C142 C145 1.46(3)
C142 C143 1.53(4)
C142 C144 1.59(3)
C143 H14J 0.98
C143 H14K 0.98
C143 H14L 0.98
C144 H14M 0.98
C144 H14N 0.98
C144 H14O 0.98
C145 H14P 0.98
C145 H14Q 0.98
C145 H14R 0.98
C243 H24D 0.98
C243 H24E 0.98
C243 H24F 0.98
C244 H24G 0.98
C244 H24H 0.98
C244 H24I 0.98
C245 H24J 0.98
C245 H24K 0.98
C245 H24L 0.98
C146 N151 1.322(8)
C146 N147 1.359(8)
N147 C148 1.474(8)
N147 H147 0.88
C148 C149 1.499(10)
C148 C150 1.514(9)
C148 H148 1
C149 H14S 0.98
C149 H14T 0.98
C149 H14U 0.98
C150 H15D 0.98
C150 H15E 0.98
C150 H15F 0.98
N151 C152 1.479(7)
C152 C153 1.533(9)
C152 C154 1.542(8)
C152 H152 1
C153 H15G 0.98
C153 H15H 0.98
C153 H15I 0.98
C154 H15J 0.98
C154 H15K 0.98
C154 H15L 0.98
C301 C302 1.357(13)
C301 C306 1.376(13)
C301 H301 0.95
C302 C303 1.365(13)
C302 H302 0.95
C303 C304 1.363(13)
C303 H303 0.95
C304 C305 1.417(13)
C304 H304 0.95
C305 C306 1.398(13)
C305 H305 0.95
C306 H306 0.95
C311 C312 1.331(12)
C311 C316 1.396(12)
C311 H311 0.95
C312 C313 1.395(12)
C312 H312 0.95
C313 C314 1.335(12)
C313 H313 0.95
C314 C315 1.392(12)
C314 H314 0.95
C315 C316 1.373(12)
C315 H315 0.95
C316 H316 0.95
C321 C326 1.339(14)
C321 C322 1.368(15)
C321 H321 0.95
C322 C323 1.404(16)
C322 H322 0.95
C323 C324 1.374(15)
C323 H323 0.95
C324 C325 1.345(15)
C324 H324 0.95
C325 C326 1.345(15)
C325 H325 0.95
C326 H326 0.95
C331 C336 1.340(17)
C331 C332 1.367(14)
C331 H331 0.95
C332 C333 1.433(16)
C332 H332 0.95
C333 C334 1.417(16)
C333 H333 0.95
C334 C335 1.316(13)
C334 H334 0.95
C335 C336 1.386(16)
C335 H335 0.95
C336 H336 0.95
C341 C342 1.348(12)
C341 C346 1.375(13)
C341 H341 0.95
C342 C343 1.385(11)
C342 H342 0.95
C343 C344 1.394(12)
C343 H343 0.95
C344 C345 1.390(13)
C344 H344 0.95
C345 C346 1.376(11)
C345 H345 0.95
C346 H346 0.95
C351 C356 1.325(16)
C351 C352 1.362(16)
C351 H351 0.95
C352 C353 1.330(17)
C352 H352 0.95
C353 C354 1.381(16)
C353 H353 0.95
C354 C355 1.333(16)
C354 H354 0.95
C355 C356 1.391(17)
C355 H355 0.95
C356 H356 0.95
C361 C362 1.35(2)
C361 C366 1.37(2)
C361 H361 0.95
C362 C363 1.402(17)
C362 H362 0.95
C363 C364 1.47(2)
C363 H363 0.95
C364 C365 1.40(2)
C364 H364 0.95
C365 C366 1.406(18)
C365 H365 0.95
C366 H366 0.95

loop_
_geom_torsion_atom_site_label_1
_geom_torsion_atom_site_label_2
_geom_torsion_atom_site_label_3
_geom_torsion_atom_site_label_4
_geom_torsion
O31 Zr1 O1 C2 -1.7(9)
N51 Zr1 O1 C2 44.3(5)
N21 Zr1 O1 C2 -43.8(5)
Cl1 Zr1 O1 C2 -132.3(5)
Cl2 Zr1 O1 C2 133.2(5)
Zr1 O1 C2 C7 37.1(8)
Zr1 O1 C2 C3 -142.6(4)
O1 C2 C3 C4 168.7(5)
C7 C2 C3 C4 -11.0(8)
O1 C2 C3 C8 -13.4(8)
C7 C2 C3 C8 166.8(5)
C2 C3 C4 C5 1.9(9)
C8 C3 C4 C5 -175.9(6)
C3 C4 C5 C6 5.3(9)
C3 C4 C5 C12 -172.7(6)
C4 C5 C6 C7 -3.8(9)
C12 C5 C6 C7 174.2(6)
O1 C2 C7 C6 -167.0(5)
C3 C2 C7 C6 12.7(8)
O1 C2 C7 C16 12.3(8)
C3 C2 C7 C16 -167.9(5)
C5 C6 C7 C2 -5.1(9)
C5 C6 C7 C16 175.5(5)
C4 C3 C8 C10 121.5(6)
C2 C3 C8 C10 -56.2(7)
C4 C3 C8 C11 -116.4(6)
C2 C3 C8 C11 65.9(7)
C4 C3 C8 C9 2.6(8)
C2 C3 C8 C9 -175.1(5)
C6 C5 C12 C15 131.4(7)
C4 C5 C12 C15 -50.7(8)
C6 C5 C12 C14 -107.9(7)
C4 C5 C12 C14 70.0(7)
C6 C5 C12 C13 10.8(9)
C4 C5 C12 C13 -171.3(6)
C2 C7 C16 N21 -34.7(9)
C6 C7 C16 N21 144.6(6)
C2 C7 C16 N17 145.7(6)
C6 C7 C16 N17 -34.9(8)
N21 C16 N17 C18 149.1(6)
C7 C16 N17 C18 -31.3(9)
C16 N17 C18 C20 134.0(7)
C16 N17 C18 C19 -104.5(8)
N17 C16 N21 C22 -2.5(9)
C7 C16 N21 C22 178.0(5)
N17 C16 N21 Zr1 -167.8(4)
C7 C16 N21 Zr1 12.7(8)
O31 Zr1 N21 C16 -153.2(5)
O1 Zr1 N21 C16 16.7(5)
N51 Zr1 N21 C16 -74.1(5)
Cl1 Zr1 N21 C16 113.6(5)
O31 Zr1 N21 C22 40.8(4)
O1 Zr1 N21 C22 -149.4(4)
N51 Zr1 N21 C22 119.8(4)
Cl1 Zr1 N21 C22 -52.5(4)
C16 N21 C22 C23 -64.4(8)
Zr1 N21 C22 C23 102.5(5)
C16 N21 C22 C24 68.8(7)
Zr1 N21 C22 C24 -124.3(5)
O1 Zr1 O31 C32 4.0(10)
N51 Zr1 O31 C32 -43.1(5)
N21 Zr1 O31 C32 45.1(5)
Cl1 Zr1 O31 C32 134.9(5)
Cl2 Zr1 O31 C32 -130.8(5)
Zr1 O31 C32 C37 34.5(8)
Zr1 O31 C32 C33 -143.9(5)
O31 C32 C33 C34 169.0(6)
C37 C32 C33 C34 -9.5(9)
O31 C32 C33 C38 -12.5(9)
C37 C32 C33 C38 169.0(6)
C32 C33 C34 C35 -0.2(10)
C38 C33 C34 C35 -178.7(6)
C33 C34 C35 C36 6.9(10)
C33 C34 C35 C42 -176.4(6)
C34 C35 C36 C37 -4.1(10)
C42 C35 C36 C37 179.2(6)
C35 C36 C37 C32 -5.4(10)
C35 C36 C37 C46 172.3(6)
O31 C32 C37 C36 -166.2(6)
C33 C32 C37 C36 12.3(9)
O31 C32 C37 C46 16.1(9)
C33 C32 C37 C46 -165.4(5)
C34 C33 C38 C40 126.1(6)
C32 C33 C38 C40 -52.4(8)
C34 C33 C38 C39 6.5(9)
C32 C33 C38 C39 -172.0(6)
C34 C33 C38 C41 -112.4(7)
C32 C33 C38 C41 69.1(8)
C36 C35 C42 C45 -159.6(8)
C34 C35 C42 C45 23.9(10)
C36 C35 C42 C44 81.2(9)
C34 C35 C42 C44 -95.4(9)
C36 C35 C42 C43 -38.8(10)
C34 C35 C42 C43 144.6(7)
C36 C37 C46 N51 143.3(6)
C32 C37 C46 N51 -39.0(9)
C36 C37 C46 N47 -33.9(8)
C32 C37 C46 N47 143.8(6)
N51 C46 N47 C48 154.1(6)
C37 C46 N47 C48 -28.7(9)
C46 N47 C48 C49 -111.6(7)
C46 N47 C48 C50 126.1(7)
N47 C46 N51 C52 -3.1(9)
C37 C46 N51 C52 179.9(5)
N47 C46 N51 Zr1 -167.3(4)
C37 C46 N51 Zr1 15.7(8)
O31 Zr1 N51 C46 15.3(5)
O1 Zr1 N51 C46 -153.6(5)
N21 Zr1 N51 C46 -75.3(5)
Cl2 Zr1 N51 C46 111.8(5)
O31 Zr1 N51 C52 -149.7(4)
O1 Zr1 N51 C52 41.4(4)
N21 Zr1 N51 C52 119.7(4)
Cl2 Zr1 N51 C52 -53.2(4)
C46 N51 C52 C53 70.1(7)
Zr1 N51 C52 C53 -124.1(4)
C46 N51 C52 C54 -62.2(7)
Zr1 N51 C52 C54 103.5(5)
O131 Zr2 O101 C102 -3.1(10)
N151 Zr2 O101 C102 -45.6(5)
N121 Zr2 O101 C102 42.8(5)
Cl11 Zr2 O101 C102 -136.5(5)
Cl12 Zr2 O101 C102 128.9(5)
Zr2 O101 C102 C107 -35.7(8)
Zr2 O101 C102 C103 144.9(5)
O101 C102 C103 C104 -169.7(5)
C107 C102 C103 C104 10.9(9)
O101 C102 C103 C108 10.5(9)
C107 C102 C103 C108 -168.9(6)
C102 C103 C104 C105 -1.3(10)
C108 C103 C104 C105 178.6(6)
C103 C104 C105 C106 -6.9(10)
C103 C104 C105 C112 172.1(7)
C104 C105 C106 C107 5.5(9)
C112 C105 C106 C107 -173.5(6)
C105 C106 C107 C102 3.9(9)
C105 C106 C107 C116 -173.6(6)
O101 C102 C107 C106 168.1(5)
C103 C102 C107 C106 -12.5(9)
O101 C102 C107 C116 -14.4(8)
C103 C102 C107 C116 165.0(6)
C104 C103 C108 C110 -131.4(7)
C102 C103 C108 C110 48.4(8)
C104 C103 C108 C111 107.4(7)
C102 C103 C108 C111 -72.7(8)
C104 C103 C108 C109 -12.9(9)
C102 C103 C108 C109 167.0(6)
C106 C105 C112 C114 -22.2(11)
C104 C105 C112 C114 158.9(8)
C106 C105 C112 C115 -148.6(8)
C104 C105 C112 C115 32.5(10)
C106 C105 C112 C113 94.0(9)
C104 C105 C112 C113 -85.0(9)
C106 C107 C116 N121 -143.8(6)
C102 C107 C116 N121 38.8(9)
C106 C107 C116 N117 32.9(8)
C102 C107 C116 N117 -144.6(6)
N121 C116 N117 C118 -140.3(6)
C107 C116 N117 C118 43.0(8)
C116 N117 C118 C119 43.2(8)
C116 N117 C118 C120 166.2(6)
N117 C116 N121 C122 3.0(9)
C107 C116 N121 C122 179.4(5)
N117 C116 N121 Zr2 165.9(4)
C107 C116 N121 Zr2 -17.7(8)
O101 Zr2 N121 C116 -13.0(5)
O131 Zr2 N121 C116 157.1(5)
N151 Zr2 N121 C116 77.6(5)
Cl12 Zr2 N121 C116 -110.2(5)
O101 Zr2 N121 C122 150.6(4)
O131 Zr2 N121 C122 -39.3(4)
N151 Zr2 N121 C122 -118.8(4)
Cl12 Zr2 N121 C122 53.3(4)
C116 N121 C122 C123 -69.9(7)
Zr2 N121 C122 C123 125.9(4)
C116 N121 C122 C124 62.3(7)
Zr2 N121 C122 C124 -102.0(5)
O101 Zr2 O131 C132 2.0(10)
N151 Zr2 O131 C132 45.3(5)
N121 Zr2 O131 C132 -43.0(5)
Cl11 Zr2 O131 C132 134.8(5)
Cl12 Zr2 O131 C132 -130.4(5)
Zr2 O131 C132 C133 140.5(5)
Zr2 O131 C132 C137 -37.6(7)
O131 C132 C133 C134 -167.3(6)
C137 C132 C133 C134 10.8(9)
O131 C132 C133 C138 13.5(9)
C137 C132 C133 C138 -168.4(5)
C132 C133 C134 C135 -1.0(10)
C138 C133 C134 C135 178.2(6)
C133 C134 C135 C136 -6.6(10)
C133 C134 C135 C142 173.3(7)
C134 C135 C136 C137 4.3(9)
C142 C135 C136 C137 -175.7(6)
C135 C136 C137 C132 5.4(9)
C135 C136 C137 C146 -175.5(6)
O131 C132 C137 C136 165.0(5)
C133 C132 C137 C136 -13.2(8)
O131 C132 C137 C146 -14.1(8)
C133 C132 C137 C146 167.7(5)
C134 C133 C138 C139 110.7(7)
C132 C133 C138 C139 -70.1(7)
C134 C133 C138 C141 -127.2(7)
C132 C133 C138 C141 52.0(8)
C134 C133 C138 C140 -7.4(9)
C132 C133 C138 C140 171.8(6)
C136 C135 C142 C145 -155.2(15)
C134 C135 C142 C145 24.8(17)
C136 C135 C142 C143 -12.6(15)
C134 C135 C142 C143 167.5(13)
C136 C135 C142 C144 96.4(13)
C134 C135 C142 C144 -83.6(14)
C136 C137 C146 N151 -140.9(6)
C132 C137 C146 N151 38.2(8)
C136 C137 C146 N147 37.1(8)
C132 C137 C146 N147 -143.7(6)
N151 C146 N147 C148 -152.4(6)
C137 C146 N147 C148 29.6(9)
C146 N147 C148 C149 106.3(8)
C146 N147 C148 C150 -130.8(7)
N147 C146 N151 C152 3.6(8)
C137 C146 N151 C152 -178.5(5)
N147 C146 N151 Zr2 166.8(4)
C137 C146 N151 Zr2 -15.2(7)
O101 Zr2 N151 C146 154.4(5)
O131 Zr2 N151 C146 -16.2(4)
N121 Zr2 N151 C146 74.8(5)
Cl11 Zr2 N151 C146 -114.0(4)
O101 Zr2 N151 C152 -41.5(4)
O131 Zr2 N151 C152 148.0(4)
N121 Zr2 N151 C152 -121.1(4)
Cl11 Zr2 N151 C152 50.1(4)
C146 N151 C152 C153 62.0(7)
Zr2 N151 C152 C153 -103.0(5)
C146 N151 C152 C154 -70.6(7)
Zr2 N151 C152 C154 124.4(4)
C306 C301 C302 C303 -1.6(11)
C301 C302 C303 C304 0.8(11)
C302 C303 C304 C305 0.5(13)
C303 C304 C305 C306 -1.0(13)
C302 C301 C306 C305 1.0(13)
C304 C305 C306 C301 0.3(13)
C316 C311 C312 C313 -0.3(11)
C311 C312 C313 C314 0.3(11)
C312 C313 C314 C315 0.1(12)
C313 C314 C315 C316 -0.6(13)
C314 C315 C316 C311 0.6(12)
C312 C311 C316 C315 -0.2(12)
C326 C321 C322 C323 -2.1(12)
C321 C322 C323 C324 0.1(12)
C322 C323 C324 C325 1.4(15)
C323 C324 C325 C326 -1.0(17)
C322 C321 C326 C325 2.6(15)
C324 C325 C326 C321 -1.0(17)
C336 C331 C332 C333 -0.9(12)
C331 C332 C333 C334 -0.7(12)
C332 C333 C334 C335 1.0(14)
C333 C334 C335 C336 0.2(15)
C332 C331 C336 C335 2.3(16)
C334 C335 C336 C331 -1.9(17)
C346 C341 C342 C343 0.4(11)
C341 C342 C343 C344 0.0(10)
C342 C343 C344 C345 -0.5(12)
C343 C344 C345 C346 0.7(13)
C342 C341 C346 C345 -0.2(12)
C344 C345 C346 C341 -0.4(13)
C356 C351 C352 C353 -1.3(14)
C351 C352 C353 C354 -0.4(14)
C352 C353 C354 C355 1.0(17)
C353 C354 C355 C356 0.0(19)
C352 C351 C356 C355 2.2(18)
C354 C355 C356 C351 -1.5(19)
C366 C361 C362 C363 6.5(15)
C361 C362 C363 C364 5.2(13)
C362 C363 C364 C365 -16.7(19)
C363 C364 C365 C366 15(2)
C362 C361 C366 C365 -9(2)
C364 C365 C366 C361 -2(2)
